data_4024146
loop_
_publ_author_name
'Delong Liu'
'Fang Xie'
'Wanbin Zhang'

_publ_section_title
;
 Novel C~2~-Symmetric Planar Chiral Diphosphine Ligands and
 Their Application in Pd-Catalyzed Asymmetric Allylic Substitutions
;
_journal_name_full 'Journal of Organic Chemistry'
_journal_page_first 6992
_journal_page_last 6997
_journal_paper_doi 10.1021/jo0711440
_journal_volume 72
_journal_year 2007
_chemical_absolute_configuration ad
_chemical_formula_sum 'C40.5 H37 Cl3 Fe O4 P2 Pd'
_chemical_formula_weight 918.24
_chemical_name_systematic
; 
 ? 
;
_space_group_IT_number 4
_symmetry_cell_setting monoclinic
_symmetry_space_group_name_Hall 'P 2yb'
_symmetry_space_group_name_H-M 'P 1 21 1'
_atom_sites_solution_hydrogens geom
_atom_sites_solution_primary direct
_atom_sites_solution_secondary difmap
_audit_creation_method SHELXL-97
_cell_angle_alpha 90.00
_cell_angle_beta 91.8880(10)
_cell_angle_gamma 90.00
_cell_formula_units_Z 4
_cell_length_a 10.4928(6)
_cell_length_b 17.4542(10)
_cell_length_c 21.2109(13)
_cell_measurement_reflns_used 4688
_cell_measurement_temperature 293(2)
_cell_measurement_theta_max 48.216
_cell_measurement_theta_min 4.531
_cell_volume 3882.5(4)
_computing_cell_refinement 'Bruker SMART'
_computing_data_collection 'Bruker SMART'
_computing_data_reduction 'Bruker SHELXTL'
_computing_molecular_graphics 'Bruker SHELXTL'
_computing_publication_material 'Bruker SHELXTL'
_computing_structure_refinement 'SHELXL-97 (Sheldrick, 1997)'
_computing_structure_solution 'SHELXS-97 (Sheldrick, 1990)'
_diffrn_ambient_temperature 293(2)
_diffrn_measured_fraction_theta_full 0.997
_diffrn_measured_fraction_theta_max 0.997
_diffrn_measurement_device_type 'CCD area detector'
_diffrn_measurement_method 'phi and omega scans'
_diffrn_radiation_monochromator graphite
_diffrn_radiation_source 'fine-focus sealed tube'
_diffrn_radiation_type MoK\a
_diffrn_radiation_wavelength 0.71073
_diffrn_reflns_av_R_equivalents 0.0653
_diffrn_reflns_av_sigmaI/netI 0.0972
_diffrn_reflns_limit_h_max 13
_diffrn_reflns_limit_h_min -13
_diffrn_reflns_limit_k_max 16
_diffrn_reflns_limit_k_min -22
_diffrn_reflns_limit_l_max 27
_diffrn_reflns_limit_l_min -24
_diffrn_reflns_number 22989
_diffrn_reflns_theta_full 27.00
_diffrn_reflns_theta_max 27.00
_diffrn_reflns_theta_min 1.92
_exptl_absorpt_coefficient_mu 1.167
_exptl_absorpt_correction_T_max 1.00000
_exptl_absorpt_correction_T_min 0.83675
_exptl_absorpt_correction_type empirical
_exptl_crystal_colour red
_exptl_crystal_density_diffrn 1.571
_exptl_crystal_density_method 'not measured'
_exptl_crystal_description prismatic
_exptl_crystal_F_000 1860
_exptl_crystal_size_max 0.408
_exptl_crystal_size_mid 0.157
_exptl_crystal_size_min 0.145
_refine_diff_density_max 0.804
_refine_diff_density_min -0.505
_refine_diff_density_rms 0.092
_refine_ls_abs_structure_details 'Flack H D (1983), Acta Cryst. A39, 876-881'
_refine_ls_abs_structure_Flack -0.06(3)
_refine_ls_extinction_method none
_refine_ls_goodness_of_fit_ref 0.969
_refine_ls_hydrogen_treatment constr
_refine_ls_matrix_type full
_refine_ls_number_parameters 932
_refine_ls_number_reflns 12111
_refine_ls_number_restraints 3
_refine_ls_restrained_S_all 0.970
_refine_ls_R_factor_all 0.0694
_refine_ls_R_factor_gt 0.0502
_refine_ls_shift/su_max 0.030
_refine_ls_shift/su_mean 0.004
_refine_ls_structure_factor_coef Fsqd
_refine_ls_weighting_details 'calc w=1/[\s^2^(Fo^2^)+(0.0583P)^2^+0.0000P] where P=(Fo^2^+2Fc^2^)/3'
_refine_ls_weighting_scheme calc
_refine_ls_wR_factor_gt 0.1101
_refine_ls_wR_factor_ref 0.1336
_reflns_number_gt 8889
_reflns_number_total 12111
_reflns_threshold_expression >2sigma(I)
_cod_data_source_file jo0711440-File006.cif
_cod_data_source_block cd2744
_cod_depositor_comments
;
The following automatic conversions were performed:
'_symmetry_cell_setting' value 'Monoclinic' changed to 'monoclinic'
according to '/home/saulius/struct/CIF-dictionaries/cif_core.dic'
dictionary named 'cif_core.dic' version 2.4.1 from 2010-06-29.

Automatic conversion script
Id: cif_fix_enum 1527 2010-12-29 10:47:43Z saulius 
;
_cod_original_sg_symbol_H-M 'P 21'
_cod_original_formula_sum 'C40.50 H37 Cl3 Fe O4 P2 Pd'
_cod_database_code 4024146

loop_
_symmetry_equiv_pos_as_xyz
'x, y, z'
'-x, y+1/2, -z'

loop_
_atom_site_label
_atom_site_type_symbol
_atom_site_fract_x
_atom_site_fract_y
_atom_site_fract_z
_atom_site_U_iso_or_equiv
_atom_site_adp_type
_atom_site_occupancy
_atom_site_symmetry_multiplicity
_atom_site_calc_flag
_atom_site_refinement_flags
_atom_site_disorder_assembly
_atom_site_disorder_group
Pd1 Pd 0.48520(6) 0.22663(4) 0.41720(3) 0.03110(16) Uani 1 1 d . . .
Pd2 Pd 0.94968(5) 0.27414(4) 0.90382(3) 0.03615(18) Uani 1 1 d . . .
Fe1 Fe 0.06846(11) 0.25408(7) 0.39211(6) 0.0373(3) Uani 1 1 d . . .
Fe2 Fe 0.53280(10) 0.23487(7) 0.88768(5) 0.0286(3) Uani 1 1 d . . .
Cl1 Cl 0.6617(2) 0.27484(17) 0.36448(12) 0.0528(6) Uani 1 1 d . . .
Cl2 Cl 0.6224(2) 0.15991(16) 0.48640(12) 0.0550(7) Uani 1 1 d . . .
Cl3 Cl 1.1207(2) 0.24624(18) 0.83874(14) 0.0700(9) Uani 1 1 d . . .
Cl4 Cl 1.0918(2) 0.32377(16) 0.98111(14) 0.0626(8) Uani 1 1 d . . .
Cl5 Cl 0.2283(4) 0.0105(4) 0.7195(3) 0.141(3) Uani 1 1 d D . .
Cl6 Cl 0.0123(4) 0.0342(3) 0.6371(2) 0.1150(14) Uani 1 1 d D . .
P1 P 0.3297(2) 0.18816(13) 0.48360(10) 0.0312(5) Uani 1 1 d . . .
P2 P 0.37288(19) 0.27976(14) 0.33451(10) 0.0328(5) Uani 1 1 d . . .
P3 P 0.7910(2) 0.33077(13) 0.95845(10) 0.0288(5) Uani 1 1 d . . .
P4 P 0.83796(19) 0.19511(13) 0.83664(10) 0.0289(5) Uani 1 1 d . . .
O1 O 0.2768(7) 0.3626(4) 0.5065(3) 0.0527(18) Uani 1 1 d . . .
O2 O 0.0819(8) 0.4120(5) 0.5112(4) 0.086(3) Uani 1 1 d . . .
O3 O 0.2549(6) 0.1097(4) 0.3032(3) 0.0539(18) Uani 1 1 d . . .
O4 O 0.0549(6) 0.1042(4) 0.2590(3) 0.061(2) Uani 1 1 d . . .
O5 O 0.7095(6) 0.4042(4) 0.8278(3) 0.0486(17) Uani 1 1 d . . .
O6 O 0.5061(6) 0.4217(4) 0.7980(3) 0.0504(17) Uani 1 1 d . . .
O7 O 0.7790(6) 0.1190(4) 0.9658(3) 0.0463(17) Uani 1 1 d . . .
O8 O 0.6193(6) 0.0312(4) 0.9656(3) 0.0585(19) Uani 1 1 d . . .
C1 C 0.1636(7) 0.2115(5) 0.4688(4) 0.035(2) Uani 1 1 d . . .
C2 C 0.0651(9) 0.1598(6) 0.4503(5) 0.054(3) Uani 1 1 d . . .
H2 H 0.0787 0.1068 0.4366 0.065 Uiso 1 1 calc R . .
C3 C -0.0560(8) 0.1977(7) 0.4500(5) 0.053(3) Uani 1 1 d . . .
H3 H -0.1390 0.1756 0.4376 0.064 Uiso 1 1 calc R . .
C4 C -0.0319(8) 0.2741(8) 0.4715(4) 0.058(3) Uani 1 1 d . . .
H4 H -0.0979 0.3136 0.4746 0.069 Uiso 1 1 calc R . .
C5 C 0.1013(8) 0.2876(6) 0.4834(4) 0.043(2) Uani 1 1 d . . .
C6 C 0.1642(11) 0.3563(6) 0.5002(4) 0.051(3) Uani 1 1 d . . .
C7 C 0.1306(17) 0.4850(8) 0.5297(7) 0.101(6) Uani 1 1 d . . .
H7A H 0.2127 0.4931 0.5111 0.125 Uiso 1 1 calc R . .
H7B H 0.0729 0.5247 0.5144 0.125 Uiso 1 1 calc R . .
C8 C 0.1987(7) 0.2800(5) 0.3265(3) 0.0305(18) Uani 1 1 d . . .
C9 C 0.1188(10) 0.3450(6) 0.3368(5) 0.051(3) Uani 1 1 d . . .
H9 H 0.1480 0.3951 0.3524 0.061 Uiso 1 1 calc R . .
C10 C -0.0093(10) 0.3243(6) 0.3235(5) 0.058(3) Uani 1 1 d . . .
H10 H -0.0840 0.3574 0.3275 0.069 Uiso 1 1 calc R . .
C11 C -0.0106(8) 0.2463(6) 0.3055(4) 0.051(3) Uani 1 1 d . . .
H11 H -0.0869 0.2165 0.2938 0.061 Uiso 1 1 calc R . .
C12 C 0.1145(8) 0.2189(5) 0.3061(4) 0.041(2) Uani 1 1 d . . .
C13 C 0.1535(9) 0.1406(5) 0.2898(4) 0.040(2) Uani 1 1 d . . .
C14 C 0.0828(12) 0.0255(7) 0.2420(7) 0.084(4) Uani 1 1 d . . .
H14A H 0.1113 -0.0040 0.2786 0.101 Uiso 1 1 calc R . .
H14B H 0.1472 0.0231 0.2103 0.101 Uiso 1 1 calc R . .
C15 C 0.3462(8) 0.2200(5) 0.5643(4) 0.038(2) Uani 1 1 d . . .
C16 C 0.4574(9) 0.2551(5) 0.5897(4) 0.045(2) Uani 1 1 d . . .
H16 H 0.5291 0.2584 0.5652 0.054 Uiso 1 1 calc R . .
C17 C 0.4624(11) 0.2848(6) 0.6497(4) 0.059(3) Uani 1 1 d . . .
H17 H 0.5362 0.3086 0.6653 0.071 Uiso 1 1 calc R . .
C18 C 0.3584(12) 0.2790(6) 0.6864(4) 0.064(3) Uani 1 1 d . . .
H18 H 0.3623 0.2997 0.7268 0.076 Uiso 1 1 calc R . .
C19 C 0.2493(9) 0.2439(6) 0.6658(4) 0.052(3) Uani 1 1 d . . .
H19 H 0.1807 0.2386 0.6922 0.062 Uiso 1 1 calc R . .
C20 C 0.2422(9) 0.2156(6) 0.6034(4) 0.048(2) Uani 1 1 d . . .
H20 H 0.1666 0.1936 0.5881 0.058 Uiso 1 1 calc R . .
C21 C 0.3256(8) 0.0848(5) 0.4866(4) 0.036(2) Uani 1 1 d . . .
C22 C 0.2894(10) 0.0419(5) 0.5392(4) 0.054(3) Uani 1 1 d . . .
H22 H 0.2648 0.0671 0.5755 0.065 Uiso 1 1 calc R . .
C23 C 0.2899(12) -0.0346(7) 0.5375(5) 0.077(4) Uani 1 1 d . . .
H23 H 0.2649 -0.0605 0.5734 0.093 Uiso 1 1 calc R . .
C24 C 0.3224(10) -0.0751(6) 0.4899(5) 0.055(3) Uani 1 1 d . . .
H24 H 0.3195 -0.1283 0.4906 0.066 Uiso 1 1 calc R . .
C25 C 0.3612(19) -0.0356(9) 0.4385(8) 0.119(8) Uani 1 1 d . . .
H25 H 0.3890 -0.0629 0.4039 0.128 Uiso 1 1 calc R . .
C26 C 0.3609(12) 0.0414(6) 0.4359(4) 0.065(3) Uani 1 1 d . . .
H26 H 0.3848 0.0657 0.3991 0.078 Uiso 1 1 calc R . .
C27 C 0.4098(8) 0.3824(6) 0.3301(4) 0.043(2) Uani 1 1 d . . .
C28 C 0.4414(10) 0.4185(6) 0.2752(5) 0.051(3) Uani 1 1 d . . .
H28 H 0.4470 0.3908 0.2379 0.062 Uiso 1 1 calc R . .
C29 C 0.4653(11) 0.4986(7) 0.2759(7) 0.082(5) Uani 1 1 d . . .
H29 H 0.4893 0.5235 0.2395 0.098 Uiso 1 1 calc R . .
C30 C 0.4530(11) 0.5372(7) 0.3289(8) 0.077(4) Uani 1 1 d . . .
H30 H 0.4655 0.5899 0.3284 0.093 Uiso 1 1 calc R . .
C31 C 0.4223(11) 0.5025(7) 0.3852(7) 0.079(4) Uani 1 1 d . . .
H31 H 0.4158 0.5301 0.4225 0.094 Uiso 1 1 calc R . .
C32 C 0.4025(11) 0.4261(6) 0.3825(5) 0.058(3) Uani 1 1 d . . .
H32 H 0.3821 0.4015 0.4197 0.070 Uiso 1 1 calc R . .
C33 C 0.4061(9) 0.2429(5) 0.2562(4) 0.038(2) Uani 1 1 d . . .
C34 C 0.5061(10) 0.1907(6) 0.2485(5) 0.058(3) Uani 1 1 d . . .
H34 H 0.5583 0.1759 0.2826 0.070 Uiso 1 1 calc R . .
C35 C 0.5249(12) 0.1616(6) 0.1886(5) 0.064(3) Uani 1 1 d . . .
H35 H 0.5906 0.1267 0.1832 0.076 Uiso 1 1 calc R . .
C36 C 0.4512(15) 0.1822(8) 0.1374(6) 0.086(4) Uani 1 1 d . . .
H36 H 0.4669 0.1630 0.0975 0.103 Uiso 1 1 calc R . .
C37 C 0.3562(14) 0.2306(9) 0.1464(5) 0.085(4) Uani 1 1 d . . .
H37 H 0.3052 0.2442 0.1115 0.102 Uiso 1 1 calc R . .
C38 C 0.3270(10) 0.2627(6) 0.2049(4) 0.057(3) Uani 1 1 d . . .
H38 H 0.2581 0.2957 0.2091 0.068 Uiso 1 1 calc R . .
C39 C 0.1443(19) 0.4898(9) 0.5958(7) 0.117(8) Uani 1 1 d . . .
H39A H 0.0683 0.5112 0.6125 0.130 Uiso 1 1 calc R . .
H39B H 0.2158 0.5220 0.6069 0.130 Uiso 1 1 calc R . .
H39C H 0.1583 0.4395 0.6130 0.130 Uiso 1 1 calc R . .
C40 C -0.0455(11) -0.0028(7) 0.2161(6) 0.079(4) Uani 1 1 d . . .
H40A H -0.0951 -0.0215 0.2501 0.118 Uiso 1 1 calc R . .
H40B H -0.0325 -0.0434 0.1864 0.118 Uiso 1 1 calc R . .
H40C H -0.0900 0.0387 0.1953 0.118 Uiso 1 1 calc R . .
C41 C 0.6215(8) 0.3168(5) 0.9378(4) 0.0324(19) Uani 1 1 d . . .
C42 C 0.5348(7) 0.2771(6) 0.9781(4) 0.040(2) Uani 1 1 d . . .
H42 H 0.5573 0.2489 1.0168 0.048 Uiso 1 1 calc R . .
C43 C 0.4119(7) 0.2849(5) 0.9498(4) 0.038(2) Uani 1 1 d . . .
H43 H 0.3341 0.2613 0.9653 0.045 Uiso 1 1 calc R . .
C44 C 0.4185(7) 0.3278(5) 0.8963(4) 0.0295(18) Uani 1 1 d . . .
H44 H 0.3460 0.3406 0.8679 0.035 Uiso 1 1 calc R . .
C45 C 0.5450(7) 0.3479(5) 0.8868(4) 0.0269(18) Uani 1 1 d . . .
C46 C 0.6002(9) 0.3946(5) 0.8350(4) 0.035(2) Uani 1 1 d . . .
C47 C 0.5463(9) 0.4674(6) 0.7457(5) 0.053(3) Uani 1 1 d . . .
H47A H 0.6001 0.4375 0.7187 0.063 Uiso 1 1 calc R . .
H47B H 0.5944 0.5115 0.7610 0.063 Uiso 1 1 calc R . .
C48 C 0.6693(8) 0.1764(5) 0.8438(4) 0.0295(19) Uani 1 1 d . . .
C49 C 0.5682(7) 0.1970(5) 0.7988(4) 0.0307(18) Uani 1 1 d . . .
H49 H 0.5785 0.2300 0.7619 0.037 Uiso 1 1 calc R . .
C50 C 0.4519(8) 0.1667(4) 0.8180(4) 0.030(2) Uani 1 1 d . . .
H50 H 0.3683 0.1744 0.7970 0.036 Uiso 1 1 calc R . .
C51 C 0.4771(8) 0.1229(5) 0.8737(4) 0.040(2) Uani 1 1 d . . .
H51 H 0.4132 0.0957 0.8978 0.049 Uiso 1 1 calc R . .
C52 C 0.6101(8) 0.1279(5) 0.8903(4) 0.035(2) Uani 1 1 d . . .
C53 C 0.6789(8) 0.0956(5) 0.9428(4) 0.0345(19) Uani 1 1 d . . .
C54 C 0.6938(12) -0.0155(7) 1.0125(6) 0.081(4) Uani 1 1 d . . .
H54A H 0.7834 -0.0159 1.0027 0.097 Uiso 1 1 calc R . .
H54B H 0.6629 -0.0679 1.0128 0.097 Uiso 1 1 calc R . .
C55 C 0.7941(9) 0.3087(6) 1.0433(4) 0.043(2) Uani 1 1 d . . .
C56 C 0.8650(10) 0.2444(6) 1.0660(5) 0.057(3) Uani 1 1 d . . .
H56 H 0.9103 0.2147 1.0380 0.068 Uiso 1 1 calc R . .
C57 C 0.8673(14) 0.2256(9) 1.1294(6) 0.096(5) Uani 1 1 d . . .
H57 H 0.9168 0.1848 1.1444 0.115 Uiso 1 1 calc R . .
C58 C 0.7960(14) 0.2676(11) 1.1698(7) 0.097(5) Uani 1 1 d . . .
H58 H 0.7964 0.2543 1.2122 0.116 Uiso 1 1 calc R . .
C59 C 0.7238(11) 0.3290(9) 1.1490(6) 0.087(5) Uani 1 1 d . . .
H59 H 0.6760 0.3568 1.1772 0.104 Uiso 1 1 calc R . .
C60 C 0.7229(9) 0.3495(7) 1.0840(5) 0.057(3) Uani 1 1 d . . .
H60 H 0.6740 0.3907 1.0695 0.068 Uiso 1 1 calc R . .
C61 C 0.8038(9) 0.4353(5) 0.9608(4) 0.040(2) Uani 1 1 d . . .
C62 C 0.9154(9) 0.4732(6) 0.9433(5) 0.054(3) Uani 1 1 d . . .
H62 H 0.9815 0.4454 0.9260 0.065 Uiso 1 1 calc R . .
C63 C 0.9274(10) 0.5519(6) 0.9515(6) 0.063(3) Uani 1 1 d . . .
H63 H 1.0055 0.5757 0.9457 0.076 Uiso 1 1 calc R . .
C64 C 0.8225(11) 0.5948(6) 0.9685(5) 0.058(3) Uani 1 1 d . . .
H64 H 0.8279 0.6478 0.9714 0.069 Uiso 1 1 calc R . .
C65 C 0.7103(10) 0.5576(6) 0.9808(5) 0.051(3) Uani 1 1 d . . .
H65 H 0.6414 0.5856 0.9949 0.061 Uiso 1 1 calc R . .
C66 C 0.6990(9) 0.4817(5) 0.9728(4) 0.037(2) Uani 1 1 d . . .
H66 H 0.6189 0.4593 0.9753 0.045 Uiso 1 1 calc R . .
C67 C 0.8986(7) 0.0963(5) 0.8434(4) 0.0302(19) Uani 1 1 d . . .
C68 C 0.8264(9) 0.0372(5) 0.8177(4) 0.049(2) Uani 1 1 d . . .
H68 H 0.7496 0.0491 0.7968 0.059 Uiso 1 1 calc R . .
C69 C 0.8623(11) -0.0378(6) 0.8214(6) 0.066(3) Uani 1 1 d . . .
H69 H 0.8166 -0.0761 0.8003 0.080 Uiso 1 1 calc R . .
C70 C 0.9746(13) -0.0546(8) 0.8598(6) 0.085(4) Uani 1 1 d . . .
H70 H 0.9994 -0.1050 0.8673 0.102 Uiso 1 1 calc R . .
C71 C 1.0429(11) 0.0035(7) 0.8846(5) 0.062(3) Uani 1 1 d . . .
H71 H 1.1157 -0.0067 0.9094 0.075 Uiso 1 1 calc R . .
C72 C 1.0059(9) 0.0784(6) 0.8736(5) 0.056(3) Uani 1 1 d . . .
H72 H 1.0590 0.1177 0.8882 0.068 Uiso 1 1 calc R . .
C73 C 0.8447(8) 0.2248(6) 0.7545(4) 0.041(2) Uani 1 1 d . . .
C74 C 0.8724(12) 0.2994(6) 0.7405(5) 0.064(3) Uani 1 1 d . . .
H74 H 0.8908 0.3337 0.7731 0.077 Uiso 1 1 calc R . .
C75 C 0.8737(16) 0.3246(8) 0.6790(7) 0.108(6) Uani 1 1 d . . .
H75 H 0.8952 0.3750 0.6699 0.130 Uiso 1 1 calc R . .
C76 C 0.8419(15) 0.2726(11) 0.6300(7) 0.106(5) Uani 1 1 d . . .
H76 H 0.8427 0.2892 0.5883 0.127 Uiso 1 1 calc R . .
C77 C 0.8119(12) 0.2030(8) 0.6417(4) 0.070(4) Uani 1 1 d . . .
H77 H 0.7885 0.1705 0.6085 0.084 Uiso 1 1 calc R . .
C78 C 0.8138(11) 0.1746(7) 0.7048(5) 0.066(3) Uani 1 1 d . . .
H78 H 0.7948 0.1235 0.7129 0.079 Uiso 1 1 calc R . .
C79 C 0.4265(11) 0.4931(7) 0.7094(5) 0.076(4) Uani 1 1 d . . .
H79A H 0.3730 0.4496 0.7006 0.114 Uiso 1 1 calc R . .
H79B H 0.4497 0.5166 0.6705 0.114 Uiso 1 1 calc R . .
H79C H 0.3812 0.5295 0.7342 0.114 Uiso 1 1 calc R . .
C80 C 0.6743(12) 0.0225(8) 1.0757(5) 0.078(4) Uani 1 1 d . . .
H80A H 0.7193 0.0704 1.0774 0.117 Uiso 1 1 calc R . .
H80B H 0.7062 -0.0103 1.1089 0.117 Uiso 1 1 calc R . .
H80C H 0.5850 0.0316 1.0809 0.117 Uiso 1 1 calc R . .
C81 C 0.0807(12) 0.0492(10) 0.7082(7) 0.130(6) Uani 1 1 d D . .
H81A H 0.0255 0.0284 0.7398 0.156 Uiso 1 1 calc R . .
H81B H 0.0866 0.1041 0.7152 0.156 Uiso 1 1 calc R . .

loop_
_atom_site_aniso_label
_atom_site_aniso_U_11
_atom_site_aniso_U_22
_atom_site_aniso_U_33
_atom_site_aniso_U_23
_atom_site_aniso_U_13
_atom_site_aniso_U_12
Pd1 0.0247(3) 0.0357(4) 0.0330(3) 0.0060(3) 0.0028(2) 0.0020(3)
Pd2 0.0212(3) 0.0363(4) 0.0510(4) -0.0099(3) 0.0013(3) -0.0021(3)
Fe1 0.0260(6) 0.0424(8) 0.0435(7) 0.0025(5) -0.0009(5) 0.0061(5)
Fe2 0.0233(5) 0.0300(7) 0.0326(6) -0.0007(5) 0.0015(4) -0.0004(5)
Cl1 0.0310(11) 0.0635(16) 0.0648(16) 0.0173(14) 0.0138(10) 0.0005(13)
Cl2 0.0370(13) 0.0757(19) 0.0519(15) 0.0216(13) -0.0042(11) 0.0139(12)
Cl3 0.0325(12) 0.087(2) 0.091(2) -0.0306(17) 0.0225(13) -0.0085(13)
Cl4 0.0343(13) 0.0611(18) 0.091(2) -0.0300(15) -0.0149(13) 0.0007(12)
Cl5 0.090(3) 0.205(8) 0.159(5) -0.001(5) 0.015(3) 0.006(4)
Cl6 0.102(3) 0.104(3) 0.140(4) 0.017(3) 0.026(3) 0.001(2)
P1 0.0253(11) 0.0349(13) 0.0337(12) 0.0055(10) 0.0048(9) 0.0012(10)
P2 0.0321(11) 0.0338(12) 0.0328(11) 0.0024(10) 0.0036(9) -0.0001(10)
P3 0.0236(11) 0.0318(12) 0.0305(12) -0.0059(9) -0.0053(9) -0.0012(9)
P4 0.0252(11) 0.0307(12) 0.0308(11) -0.0034(9) 0.0022(9) 0.0002(9)
O1 0.056(5) 0.047(4) 0.055(4) 0.002(3) -0.003(4) 0.010(4)
O2 0.088(6) 0.069(6) 0.102(7) -0.016(5) -0.001(5) 0.041(5)
O3 0.050(4) 0.046(4) 0.065(5) 0.007(3) -0.011(4) 0.004(3)
O4 0.051(4) 0.048(4) 0.082(5) -0.031(4) -0.013(4) -0.005(3)
O5 0.032(4) 0.064(5) 0.051(4) 0.003(3) 0.007(3) -0.012(3)
O6 0.043(4) 0.048(4) 0.061(4) 0.018(3) 0.006(3) 0.004(3)
O7 0.037(4) 0.056(5) 0.046(4) 0.001(3) -0.002(3) -0.012(3)
O8 0.058(4) 0.050(5) 0.067(5) 0.023(4) -0.004(4) -0.013(3)
C1 0.021(4) 0.050(6) 0.036(5) 0.012(4) 0.011(3) 0.012(4)
C2 0.037(5) 0.048(6) 0.079(8) 0.015(5) 0.022(5) -0.010(5)
C3 0.019(4) 0.088(9) 0.053(6) 0.019(6) 0.003(4) -0.005(5)
C4 0.037(5) 0.087(9) 0.050(6) 0.019(6) 0.011(4) 0.033(6)
C5 0.039(5) 0.045(6) 0.045(5) -0.005(4) 0.012(4) 0.020(4)
C6 0.066(7) 0.047(7) 0.042(6) 0.001(5) 0.008(5) 0.029(6)
C7 0.154(18) 0.053(9) 0.116(13) -0.036(8) 0.005(12) 0.058(11)
C8 0.032(4) 0.032(5) 0.027(4) 0.009(4) -0.008(3) 0.005(4)
C9 0.057(6) 0.046(6) 0.050(6) 0.017(5) -0.003(5) 0.005(5)
C10 0.053(7) 0.054(7) 0.067(7) -0.002(6) -0.002(5) 0.014(6)
C11 0.028(4) 0.075(8) 0.049(6) 0.015(5) -0.019(4) 0.002(5)
C12 0.031(4) 0.040(6) 0.053(5) 0.011(4) 0.002(4) 0.009(4)
C13 0.047(6) 0.044(6) 0.028(5) -0.005(4) -0.009(4) -0.014(5)
C14 0.076(9) 0.054(8) 0.122(11) -0.013(8) 0.009(8) -0.003(7)
C15 0.036(4) 0.040(5) 0.039(5) 0.010(4) 0.006(4) 0.001(4)
C16 0.047(5) 0.039(6) 0.048(6) 0.002(4) -0.003(4) -0.001(4)
C17 0.080(7) 0.057(7) 0.038(6) -0.011(5) -0.014(5) -0.024(6)
C18 0.106(9) 0.051(7) 0.033(5) -0.011(5) -0.021(6) 0.001(7)
C19 0.063(6) 0.061(7) 0.031(5) 0.008(4) -0.002(4) 0.017(6)
C20 0.048(5) 0.051(7) 0.046(5) -0.003(5) 0.010(4) -0.010(5)
C21 0.042(5) 0.035(5) 0.032(5) 0.000(4) 0.001(4) 0.004(4)
C22 0.095(8) 0.036(6) 0.032(5) -0.004(4) 0.007(5) -0.013(5)
C23 0.124(11) 0.044(7) 0.067(8) 0.028(6) 0.038(8) 0.013(7)
C24 0.069(7) 0.028(6) 0.066(7) 0.001(5) -0.006(6) -0.014(5)
C25 0.16(2) 0.076(12) 0.083(14) -0.055(10) 0.087(15) -0.048(13)
C26 0.137(11) 0.032(6) 0.025(5) 0.004(4) -0.001(6) -0.010(6)
C27 0.036(5) 0.041(6) 0.051(6) 0.016(5) 0.000(4) -0.002(4)
C28 0.064(7) 0.043(6) 0.047(6) 0.005(5) -0.001(5) -0.010(5)
C29 0.065(8) 0.054(9) 0.125(12) 0.048(8) -0.025(8) -0.016(7)
C30 0.048(7) 0.038(7) 0.146(14) 0.013(8) -0.002(8) -0.006(6)
C31 0.059(7) 0.061(9) 0.117(11) -0.035(8) 0.020(7) -0.002(6)
C32 0.088(8) 0.038(6) 0.050(6) -0.013(5) 0.011(6) -0.018(6)
C33 0.065(6) 0.027(5) 0.024(4) 0.005(3) 0.006(4) 0.001(4)
C34 0.068(7) 0.058(7) 0.049(6) -0.006(5) 0.021(5) -0.003(6)
C35 0.092(9) 0.057(7) 0.043(7) -0.014(5) 0.019(6) -0.001(6)
C36 0.124(12) 0.073(9) 0.063(9) -0.026(7) 0.054(8) -0.031(9)
C37 0.124(11) 0.098(11) 0.034(6) 0.023(7) -0.001(6) -0.015(11)
C38 0.085(7) 0.052(7) 0.034(5) 0.007(5) 0.007(5) 0.009(6)
C39 0.16(2) 0.069(12) 0.087(12) -0.046(9) -0.056(14) -0.005(14)
C40 0.084(9) 0.058(8) 0.093(9) -0.008(7) -0.014(8) -0.013(7)
C41 0.033(4) 0.031(5) 0.034(5) -0.001(4) 0.006(4) 0.004(4)
C42 0.036(5) 0.048(6) 0.036(5) -0.015(4) 0.003(4) -0.003(5)
C43 0.020(4) 0.043(6) 0.050(5) -0.026(5) 0.007(4) -0.006(4)
C44 0.028(4) 0.032(5) 0.028(4) -0.003(3) -0.003(3) 0.004(4)
C45 0.023(4) 0.031(5) 0.027(4) -0.001(3) 0.000(3) 0.009(3)
C46 0.038(5) 0.030(5) 0.037(5) -0.013(4) -0.003(4) -0.004(4)
C47 0.055(6) 0.053(7) 0.051(6) 0.026(5) 0.002(5) 0.010(5)
C48 0.028(4) 0.029(5) 0.031(4) -0.009(3) -0.005(3) 0.007(3)
C49 0.033(4) 0.032(5) 0.027(4) 0.011(3) 0.002(3) 0.004(4)
C50 0.082(5) 0.035(4) 0.022(4) -0.017(3) -0.020(4) -0.011(4)
C51 0.032(5) 0.037(5) 0.053(6) 0.009(4) 0.009(4) -0.013(4)
C52 0.034(5) 0.032(5) 0.037(5) -0.020(4) -0.001(4) -0.012(4)
C53 0.033(5) 0.032(5) 0.039(5) 0.004(4) 0.010(4) 0.001(4)
C54 0.082(9) 0.067(9) 0.092(10) 0.054(7) -0.006(7) 0.014(7)
C55 0.044(5) 0.046(6) 0.038(5) -0.007(4) -0.016(4) -0.017(5)
C56 0.065(7) 0.045(7) 0.057(6) -0.002(5) -0.032(5) -0.007(5)
C57 0.105(11) 0.103(12) 0.076(9) 0.045(9) -0.046(9) -0.014(10)
C58 0.081(10) 0.135(15) 0.073(10) 0.025(10) -0.027(8) -0.039(10)
C59 0.061(8) 0.147(14) 0.052(8) -0.019(8) -0.002(6) -0.047(9)
C60 0.034(5) 0.089(9) 0.047(6) 0.005(6) 0.001(5) 0.001(5)
C61 0.041(5) 0.035(5) 0.045(6) -0.014(4) 0.002(4) -0.003(4)
C62 0.045(6) 0.048(7) 0.069(7) -0.022(5) 0.007(5) -0.020(5)
C63 0.053(6) 0.041(7) 0.095(9) 0.010(6) 0.007(6) -0.015(5)
C64 0.081(8) 0.024(5) 0.066(7) -0.004(5) -0.022(6) 0.008(5)
C65 0.048(6) 0.045(6) 0.058(7) 0.005(5) -0.003(5) 0.013(5)
C66 0.051(6) 0.027(5) 0.033(5) -0.008(4) -0.016(4) -0.005(4)
C67 0.027(4) 0.029(5) 0.035(5) -0.010(4) 0.000(4) 0.000(4)
C68 0.054(6) 0.041(6) 0.051(6) -0.002(4) -0.016(5) 0.004(5)
C69 0.077(8) 0.034(6) 0.090(9) 0.003(6) 0.010(7) 0.005(6)
C70 0.105(11) 0.052(8) 0.100(10) 0.023(7) 0.018(8) 0.046(8)
C71 0.071(8) 0.052(7) 0.061(7) -0.009(6) -0.030(6) 0.026(6)
C72 0.035(5) 0.051(7) 0.083(8) -0.026(6) 0.005(5) 0.003(5)
C73 0.042(5) 0.042(5) 0.040(5) 0.006(5) 0.009(4) 0.006(5)
C74 0.107(9) 0.044(7) 0.042(6) -0.005(5) 0.023(6) -0.001(6)
C75 0.144(16) 0.059(9) 0.096(12) 0.035(8) 0.069(11) 0.008(10)
C76 0.122(12) 0.112(14) 0.086(11) 0.041(10) 0.048(9) 0.037(12)
C77 0.106(10) 0.080(9) 0.022(5) 0.011(5) -0.024(6) 0.012(7)
C78 0.088(9) 0.067(8) 0.043(6) 0.016(5) 0.005(6) 0.013(7)
C79 0.100(9) 0.066(8) 0.059(7) 0.036(6) -0.035(7) 0.009(7)
C80 0.091(9) 0.090(10) 0.053(7) 0.002(7) -0.008(7) 0.002(8)
C81 0.092(12) 0.154(18) 0.145(16) 0.029(13) 0.032(11) 0.016(12)

loop_
_atom_type_symbol
_atom_type_description
_atom_type_scat_dispersion_real
_atom_type_scat_dispersion_imag
_atom_type_scat_source
C C 0.0033 0.0016 'International Tables Vol C Tables 4.2.6.8 and 6.1.1.4'
H H 0.0000 0.0000 'International Tables Vol C Tables 4.2.6.8 and 6.1.1.4'
O O 0.0106 0.0060 'International Tables Vol C Tables 4.2.6.8 and 6.1.1.4'
P P 0.1023 0.0942 'International Tables Vol C Tables 4.2.6.8 and 6.1.1.4'
Fe Fe 0.3463 0.8444 'International Tables Vol C Tables 4.2.6.8 and 6.1.1.4'
Pd Pd -0.9988 1.0072 'International Tables Vol C Tables 4.2.6.8 and 6.1.1.4'
Cl Cl 0.1484 0.1585 'International Tables Vol C Tables 4.2.6.8 and 6.1.1.4'

loop_
_geom_angle_atom_site_label_1
_geom_angle_atom_site_label_2
_geom_angle_atom_site_label_3
_geom_angle
_geom_angle_site_symmetry_1
_geom_angle_site_symmetry_3
_geom_angle_publ_flag
P2 Pd1 P1 103.39(8) . . ?
P2 Pd1 Cl2 168.65(9) . . ?
P1 Pd1 Cl2 84.50(8) . . ?
P2 Pd1 Cl1 83.33(8) . . ?
P1 Pd1 Cl1 170.30(9) . . ?
Cl2 Pd1 Cl1 89.91(9) . . ?
P4 Pd2 P3 102.15(8) . . ?
P4 Pd2 Cl4 164.24(9) . . ?
P3 Pd2 Cl4 86.72(8) . . ?
P4 Pd2 Cl3 83.93(8) . . ?
P3 Pd2 Cl3 166.09(10) . . ?
Cl4 Pd2 Cl3 90.40(10) . . ?
C11 Fe1 C12 40.9(3) . . ?
C11 Fe1 C1 153.6(4) . . ?
C12 Fe1 C1 119.6(3) . . ?
C11 Fe1 C8 69.7(3) . . ?
C12 Fe1 C8 41.9(3) . . ?
C1 Fe1 C8 107.9(3) . . ?
C11 Fe1 C5 160.9(4) . . ?
C12 Fe1 C5 156.3(3) . . ?
C1 Fe1 C5 43.8(3) . . ?
C8 Fe1 C5 119.3(3) . . ?
C11 Fe1 C4 124.0(4) . . ?
C12 Fe1 C4 161.8(4) . . ?
C1 Fe1 C4 69.8(3) . . ?
C8 Fe1 C4 154.3(4) . . ?
C5 Fe1 C4 41.0(4) . . ?
C11 Fe1 C10 40.9(4) . . ?
C12 Fe1 C10 68.8(4) . . ?
C1 Fe1 C10 164.7(4) . . ?
C8 Fe1 C10 69.0(4) . . ?
C5 Fe1 C10 123.6(4) . . ?
C4 Fe1 C10 106.2(4) . . ?
C11 Fe1 C9 68.5(4) . . ?
C12 Fe1 C9 69.0(4) . . ?
C1 Fe1 C9 127.9(4) . . ?
C8 Fe1 C9 41.0(4) . . ?
C5 Fe1 C9 106.4(4) . . ?
C4 Fe1 C9 119.2(5) . . ?
C10 Fe1 C9 40.2(4) . . ?
C11 Fe1 C2 118.9(4) . . ?
C12 Fe1 C2 108.1(4) . . ?
C1 Fe1 C2 40.7(4) . . ?
C8 Fe1 C2 127.8(4) . . ?
C5 Fe1 C2 70.5(4) . . ?
C4 Fe1 C2 67.9(4) . . ?
C10 Fe1 C2 152.7(4) . . ?
C9 Fe1 C2 166.1(4) . . ?
C11 Fe1 C3 105.2(4) . . ?
C12 Fe1 C3 124.9(4) . . ?
C1 Fe1 C3 69.7(3) . . ?
C8 Fe1 C3 164.4(4) . . ?
C5 Fe1 C3 70.3(4) . . ?
C4 Fe1 C3 40.6(4) . . ?
C10 Fe1 C3 117.4(4) . . ?
C9 Fe1 C3 152.3(4) . . ?
C2 Fe1 C3 40.6(4) . . ?
C45 Fe2 C41 42.3(3) . . ?
C45 Fe2 C48 117.1(3) . . ?
C41 Fe2 C48 106.5(3) . . ?
C45 Fe2 C44 40.7(3) . . ?
C41 Fe2 C44 69.3(3) . . ?
C48 Fe2 C44 151.6(4) . . ?
C45 Fe2 C52 152.8(3) . . ?
C41 Fe2 C52 117.7(3) . . ?
C48 Fe2 C52 42.1(3) . . ?
C44 Fe2 C52 165.2(3) . . ?
C45 Fe2 C49 107.5(3) . . ?
C41 Fe2 C49 128.9(3) . . ?
C48 Fe2 C49 41.9(3) . . ?
C44 Fe2 C49 117.9(3) . . ?
C52 Fe2 C49 69.1(3) . . ?
C45 Fe2 C43 67.9(4) . . ?
C41 Fe2 C43 68.9(3) . . ?
C48 Fe2 C43 167.6(3) . . ?
C44 Fe2 C43 39.0(3) . . ?
C52 Fe2 C43 128.8(4) . . ?
C49 Fe2 C43 149.8(3) . . ?
C45 Fe2 C42 69.6(4) . . ?
C41 Fe2 C42 41.8(3) . . ?
C48 Fe2 C42 128.9(3) . . ?
C44 Fe2 C42 67.5(3) . . ?
C52 Fe2 C42 108.2(4) . . ?
C49 Fe2 C42 168.8(3) . . ?
C43 Fe2 C42 40.2(3) . . ?
C45 Fe2 C50 126.5(3) . . ?
C41 Fe2 C50 166.3(3) . . ?
C48 Fe2 C50 70.0(3) . . ?
C44 Fe2 C50 107.2(3) . . ?
C52 Fe2 C50 69.1(3) . . ?
C49 Fe2 C50 40.0(3) . . ?
C43 Fe2 C50 117.2(3) . . ?
C42 Fe2 C50 150.3(4) . . ?
C45 Fe2 C51 164.6(3) . . ?
C41 Fe2 C51 152.0(3) . . ?
C48 Fe2 C51 69.8(3) . . ?
C44 Fe2 C51 127.3(3) . . ?
C52 Fe2 C51 40.9(3) . . ?
C49 Fe2 C51 67.6(3) . . ?
C43 Fe2 C51 108.5(4) . . ?
C42 Fe2 C51 118.0(4) . . ?
C50 Fe2 C51 40.5(3) . . ?
C15 P1 C21 106.0(4) . . ?
C15 P1 C1 99.0(4) . . ?
C21 P1 C1 102.0(4) . . ?
C15 P1 Pd1 116.5(3) . . ?
C21 P1 Pd1 109.4(3) . . ?
C1 P1 Pd1 122.0(3) . . ?
C33 P2 C8 97.8(4) . . ?
C33 P2 C27 104.5(4) . . ?
C8 P2 C27 101.8(4) . . ?
C33 P2 Pd1 116.6(3) . . ?
C8 P2 Pd1 124.2(3) . . ?
C27 P2 Pd1 109.4(3) . . ?
C61 P3 C41 102.0(4) . . ?
C61 P3 C55 100.6(4) . . ?
C41 P3 C55 101.0(4) . . ?
C61 P3 Pd2 113.0(3) . . ?
C41 P3 Pd2 122.6(3) . . ?
C55 P3 Pd2 114.6(3) . . ?
C48 P4 C73 101.6(4) . . ?
C48 P4 C67 99.2(4) . . ?
C73 P4 C67 108.5(4) . . ?
C48 P4 Pd2 122.7(3) . . ?
C73 P4 Pd2 113.0(3) . . ?
C67 P4 Pd2 110.4(3) . . ?
C6 O2 C7 118.3(11) . . ?
C13 O4 C14 113.8(8) . . ?
C46 O6 C47 114.9(7) . . ?
C53 O8 C54 116.5(8) . . ?
C2 C1 C5 107.5(7) . . ?
C2 C1 P1 126.4(7) . . ?
C5 C1 P1 125.6(7) . . ?
C2 C1 Fe1 71.0(5) . . ?
C5 C1 Fe1 68.8(4) . . ?
P1 C1 Fe1 132.1(4) . . ?
C1 C2 C3 110.1(9) . . ?
C1 C2 Fe1 68.3(5) . . ?
C3 C2 Fe1 70.2(6) . . ?
C1 C2 H2 124.9 . . ?
C3 C2 H2 124.9 . . ?
Fe1 C2 H2 124.9 . . ?
C4 C3 C2 106.4(8) . . ?
C4 C3 Fe1 68.7(6) . . ?
C2 C3 Fe1 69.2(5) . . ?
C4 C3 H3 126.8 . . ?
C2 C3 H3 126.8 . . ?
Fe1 C3 H3 126.8 . . ?
C3 C4 C5 111.8(9) . . ?
C3 C4 Fe1 70.7(6) . . ?
C5 C4 Fe1 69.4(5) . . ?
C3 C4 H4 124.0 . . ?
C5 C4 H4 124.0 . . ?
Fe1 C4 H4 124.0 . . ?
C6 C5 C4 129.1(9) . . ?
C6 C5 C1 126.6(8) . . ?
C4 C5 C1 104.2(9) . . ?
C6 C5 Fe1 123.1(7) . . ?
C4 C5 Fe1 69.6(5) . . ?
C1 C5 Fe1 67.4(4) . . ?
O1 C6 O2 124.2(11) . . ?
O1 C6 C5 124.2(9) . . ?
O2 C6 C5 111.5(10) . . ?
C39 C7 O2 110.7(14) . . ?
C39 C7 H7A 109.5 . . ?
O2 C7 H7A 109.5 . . ?
C39 C7 H7B 109.5 . . ?
O2 C7 H7B 109.5 . . ?
H7A C7 H7B 108.1 . . ?
C9 C8 C12 105.9(7) . . ?
C9 C8 P2 125.2(7) . . ?
C12 C8 P2 128.8(6) . . ?
C9 C8 Fe1 70.2(5) . . ?
C12 C8 Fe1 67.8(5) . . ?
P2 C8 Fe1 128.8(4) . . ?
C10 C9 C8 109.0(9) . . ?
C10 C9 Fe1 69.8(6) . . ?
C8 C9 Fe1 68.8(5) . . ?
C10 C9 H9 125.5 . . ?
C8 C9 H9 125.5 . . ?
Fe1 C9 H9 125.5 . . ?
C9 C10 C11 107.5(9) . . ?
C9 C10 Fe1 69.9(6) . . ?
C11 C10 Fe1 67.4(5) . . ?
C9 C10 H10 126.2 . . ?
C11 C10 H10 126.2 . . ?
Fe1 C10 H10 126.2 . . ?
C12 C11 C10 109.1(9) . . ?
C12 C11 Fe1 69.7(5) . . ?
C10 C11 Fe1 71.7(6) . . ?
C12 C11 H11 125.5 . . ?
C10 C11 H11 125.4 . . ?
Fe1 C11 H11 125.4 . . ?
C11 C12 C8 108.4(8) . . ?
C11 C12 C13 125.8(9) . . ?
C8 C12 C13 125.8(7) . . ?
C11 C12 Fe1 69.4(5) . . ?
C8 C12 Fe1 70.3(5) . . ?
C13 C12 Fe1 125.2(6) . . ?
O3 C13 O4 123.3(9) . . ?
O3 C13 C12 127.2(8) . . ?
O4 C13 C12 109.5(8) . . ?
O4 C14 C40 102.3(9) . . ?
O4 C14 H14A 111.3 . . ?
C40 C14 H14A 111.3 . . ?
O4 C14 H14B 111.3 . . ?
C40 C14 H14B 111.3 . . ?
H14A C14 H14B 109.2 . . ?
C20 C15 C16 116.8(8) . . ?
C20 C15 P1 119.7(7) . . ?
C16 C15 P1 123.3(7) . . ?
C17 C16 C15 121.5(9) . . ?
C17 C16 H16 119.2 . . ?
C15 C16 H16 119.2 . . ?
C18 C17 C16 119.6(9) . . ?
C18 C17 H17 120.2 . . ?
C16 C17 H17 120.2 . . ?
C19 C18 C17 122.1(9) . . ?
C19 C18 H18 118.9 . . ?
C17 C18 H18 118.9 . . ?
C18 C19 C20 118.5(10) . . ?
C18 C19 H19 120.7 . . ?
C20 C19 H19 120.7 . . ?
C15 C20 C19 121.4(9) . . ?
C15 C20 H20 119.3 . . ?
C19 C20 H20 119.3 . . ?
C26 C21 C22 114.4(8) . . ?
C26 C21 P1 121.0(7) . . ?
C22 C21 P1 124.6(7) . . ?
C23 C22 C21 120.7(9) . . ?
C23 C22 H22 119.7 . . ?
C21 C22 H22 119.7 . . ?
C24 C23 C22 124.9(10) . . ?
C24 C23 H23 117.6 . . ?
C22 C23 H23 117.6 . . ?
C23 C24 C25 116.3(11) . . ?
C23 C24 H24 121.9 . . ?
C25 C24 H24 121.9 . . ?
C26 C25 C24 122.5(13) . . ?
C26 C25 H25 118.7 . . ?
C24 C25 H25 118.7 . . ?
C25 C26 C21 121.2(11) . . ?
C25 C26 H26 119.4 . . ?
C21 C26 H26 119.4 . . ?
C32 C27 C28 117.4(10) . . ?
C32 C27 P2 119.3(7) . . ?
C28 C27 P2 123.2(8) . . ?
C27 C28 C29 119.3(11) . . ?
C27 C28 H28 120.4 . . ?
C29 C28 H28 120.4 . . ?
C30 C29 C28 119.4(12) . . ?
C30 C29 H29 120.3 . . ?
C28 C29 H29 120.3 . . ?
C29 C30 C31 122.8(12) . . ?
C29 C30 H30 118.6 . . ?
C31 C30 H30 118.6 . . ?
C32 C31 C30 115.7(12) . . ?
C32 C31 H31 122.1 . . ?
C30 C31 H31 122.1 . . ?
C31 C32 C27 125.3(11) . . ?
C31 C32 H32 117.3 . . ?
C27 C32 H32 117.3 . . ?
C38 C33 C34 120.0(9) . . ?
C38 C33 P2 119.8(7) . . ?
C34 C33 P2 120.1(7) . . ?
C35 C34 C33 118.3(10) . . ?
C35 C34 H34 120.8 . . ?
C33 C34 H34 120.8 . . ?
C36 C35 C34 122.6(12) . . ?
C36 C35 H35 118.7 . . ?
C34 C35 H35 118.7 . . ?
C37 C36 C35 117.7(11) . . ?
C37 C36 H36 121.2 . . ?
C35 C36 H36 121.2 . . ?
C36 C37 C38 124.7(12) . . ?
C36 C37 H37 117.7 . . ?
C38 C37 H37 117.7 . . ?
C33 C38 C37 116.7(11) . . ?
C33 C38 H38 121.6 . . ?
C37 C38 H38 121.7 . . ?
C7 C39 H39A 109.5 . . ?
C7 C39 H39B 109.5 . . ?
H39A C39 H39B 109.5 . . ?
C7 C39 H39C 109.5 . . ?
H39A C39 H39C 109.5 . . ?
H39B C39 H39C 109.5 . . ?
C14 C40 H40A 109.5 . . ?
C14 C40 H40B 109.5 . . ?
H40A C40 H40B 109.5 . . ?
C14 C40 H40C 109.5 . . ?
H40A C40 H40C 109.5 . . ?
H40B C40 H40C 109.5 . . ?
C45 C41 C42 106.2(7) . . ?
C45 C41 P3 130.1(6) . . ?
C42 C41 P3 123.2(6) . . ?
C45 C41 Fe2 68.2(5) . . ?
C42 C41 Fe2 71.3(5) . . ?
P3 C41 Fe2 130.9(4) . . ?
C43 C42 C41 106.7(8) . . ?
C43 C42 Fe2 69.9(4) . . ?
C41 C42 Fe2 66.9(4) . . ?
C43 C42 H42 126.6 . . ?
C41 C42 H42 126.6 . . ?
Fe2 C42 H42 126.6 . . ?
C44 C43 C42 109.6(8) . . ?
C44 C43 Fe2 69.5(5) . . ?
C42 C43 Fe2 69.9(4) . . ?
C44 C43 H43 125.2 . . ?
C42 C43 H43 125.2 . . ?
Fe2 C43 H43 125.2 . . ?
C43 C44 C45 109.5(7) . . ?
C43 C44 Fe2 71.5(5) . . ?
C45 C44 Fe2 67.7(4) . . ?
C43 C44 H44 125.2 . . ?
C45 C44 H44 125.2 . . ?
Fe2 C44 H44 125.2 . . ?
C44 C45 C41 107.9(7) . . ?
C44 C45 C46 129.5(7) . . ?
C41 C45 C46 122.6(7) . . ?
C44 C45 Fe2 71.6(5) . . ?
C41 C45 Fe2 69.5(5) . . ?
C46 C45 Fe2 125.1(5) . . ?
O5 C46 O6 125.7(9) . . ?
O5 C46 C45 125.1(8) . . ?
O6 C46 C45 109.2(7) . . ?
O6 C47 C79 107.2(8) . . ?
O6 C47 H47A 110.3 . . ?
C79 C47 H47A 110.3 . . ?
O6 C47 H47B 110.3 . . ?
C79 C47 H47B 110.3 . . ?
H47A C47 H47B 108.5 . . ?
C49 C48 C52 105.8(7) . . ?
C49 C48 P4 126.5(6) . . ?
C52 C48 P4 127.1(6) . . ?
C49 C48 Fe2 70.3(4) . . ?
C52 C48 Fe2 69.9(5) . . ?
P4 C48 Fe2 131.3(4) . . ?
C50 C49 C48 109.8(7) . . ?
C50 C49 Fe2 70.5(4) . . ?
C48 C49 Fe2 67.8(4) . . ?
C50 C49 H49 125.0 . . ?
C48 C49 H49 125.1 . . ?
Fe2 C49 H49 125.1 . . ?
C49 C50 C51 107.7(7) . . ?
C49 C50 Fe2 69.5(4) . . ?
C51 C50 Fe2 69.8(4) . . ?
C49 C50 H50 126.1 . . ?
C51 C50 H50 126.1 . . ?
Fe2 C50 H50 126.1 . . ?
C50 C51 C52 108.9(7) . . ?
C50 C51 Fe2 69.7(5) . . ?
C52 C51 Fe2 68.7(5) . . ?
C50 C51 H51 125.5 . . ?
C52 C51 H51 125.5 . . ?
Fe2 C51 H51 125.5 . . ?
C53 C52 C51 129.3(8) . . ?
C53 C52 C48 122.9(7) . . ?
C51 C52 C48 107.8(7) . . ?
C53 C52 Fe2 125.1(6) . . ?
C51 C52 Fe2 70.4(5) . . ?
C48 C52 Fe2 68.1(5) . . ?
O7 C53 O8 122.0(8) . . ?
O7 C53 C52 126.2(8) . . ?
O8 C53 C52 111.8(7) . . ?
O8 C54 C80 105.5(10) . . ?
O8 C54 H54A 110.6 . . ?
C80 C54 H54A 110.6 . . ?
O8 C54 H54B 110.6 . . ?
C80 C54 H54B 110.6 . . ?
H54A C54 H54B 108.8 . . ?
C60 C55 C56 119.3(9) . . ?
C60 C55 P3 121.3(8) . . ?
C56 C55 P3 119.3(8) . . ?
C57 C56 C55 120.6(12) . . ?
C57 C56 H56 119.7 . . ?
C55 C56 H56 119.7 . . ?
C58 C57 C56 119.2(14) . . ?
C58 C57 H57 120.4 . . ?
C56 C57 H57 120.4 . . ?
C57 C58 C59 121.6(14) . . ?
C57 C58 H58 119.2 . . ?
C59 C58 H58 119.2 . . ?
C58 C59 C60 119.4(14) . . ?
C58 C59 H59 120.3 . . ?
C60 C59 H59 120.3 . . ?
C55 C60 C59 119.8(11) . . ?
C55 C60 H60 120.1 . . ?
C59 C60 H60 120.1 . . ?
C66 C61 C62 116.3(8) . . ?
C66 C61 P3 121.7(7) . . ?
C62 C61 P3 121.5(7) . . ?
C63 C62 C61 120.3(10) . . ?
C63 C62 H62 119.9 . . ?
C61 C62 H62 119.9 . . ?
C64 C63 C62 119.7(10) . . ?
C64 C63 H63 120.1 . . ?
C62 C63 H63 120.1 . . ?
C65 C64 C63 119.1(9) . . ?
C65 C64 H64 120.5 . . ?
C63 C64 H64 120.5 . . ?
C66 C65 C64 120.9(10) . . ?
C66 C65 H65 119.5 . . ?
C64 C65 H65 119.5 . . ?
C65 C66 C61 122.0(9) . . ?
C65 C66 H66 119.0 . . ?
C61 C66 H66 119.0 . . ?
C72 C67 C68 117.6(8) . . ?
C72 C67 P4 123.3(7) . . ?
C68 C67 P4 119.0(6) . . ?
C69 C68 C67 123.2(9) . . ?
C69 C68 H68 118.4 . . ?
C67 C68 H68 118.4 . . ?
C68 C69 C70 116.6(11) . . ?
C68 C69 H69 121.7 . . ?
C70 C69 H69 121.7 . . ?
C71 C70 C69 119.1(10) . . ?
C71 C70 H70 120.5 . . ?
C69 C70 H70 120.5 . . ?
C70 C71 C72 120.4(10) . . ?
C70 C71 H71 119.8 . . ?
C72 C71 H71 119.8 . . ?
C67 C72 C71 122.6(10) . . ?
C67 C72 H72 118.7 . . ?
C71 C72 H72 118.7 . . ?
C74 C73 C78 118.5(9) . . ?
C74 C73 P4 119.6(8) . . ?
C78 C73 P4 121.8(8) . . ?
C73 C74 C75 121.2(11) . . ?
C73 C74 H74 119.4 . . ?
C75 C74 H74 119.4 . . ?
C74 C75 C76 118.9(13) . . ?
C74 C75 H75 120.5 . . ?
C76 C75 H75 120.5 . . ?
C77 C76 C75 121.3(13) . . ?
C77 C76 H76 119.4 . . ?
C75 C76 H76 119.4 . . ?
C76 C77 C78 121.0(12) . . ?
C76 C77 H77 119.5 . . ?
C78 C77 H77 119.5 . . ?
C73 C78 C77 119.0(11) . . ?
C73 C78 H78 120.5 . . ?
C77 C78 H78 120.5 . . ?
C47 C79 H79A 109.5 . . ?
C47 C79 H79B 109.5 . . ?
H79A C79 H79B 109.5 . . ?
C47 C79 H79C 109.5 . . ?
H79A C79 H79C 109.5 . . ?
H79B C79 H79C 109.5 . . ?
C54 C80 H80A 109.5 . . ?
C54 C80 H80B 109.5 . . ?
H80A C80 H80B 109.5 . . ?
C54 C80 H80C 109.5 . . ?
H80A C80 H80C 109.5 . . ?
H80B C80 H80C 109.5 . . ?
Cl6 C81 Cl5 115.3(9) . . ?
Cl6 C81 H81A 108.5 . . ?
Cl5 C81 H81A 108.5 . . ?
Cl6 C81 H81B 108.5 . . ?
Cl5 C81 H81B 108.5 . . ?
H81A C81 H81B 107.5 . . ?

loop_
_geom_bond_atom_site_label_1
_geom_bond_atom_site_label_2
_geom_bond_distance
_geom_bond_site_symmetry_2
_geom_bond_publ_flag
Pd1 P2 2.278(2) . ?
Pd1 P1 2.291(2) . ?
Pd1 Cl2 2.333(2) . ?
Pd1 Cl1 2.351(2) . ?
Pd2 P4 2.280(2) . ?
Pd2 P3 2.284(2) . ?
Pd2 Cl4 2.345(2) . ?
Pd2 Cl3 2.350(3) . ?
Fe1 C11 1.995(8) . ?
Fe1 C12 1.999(9) . ?
Fe1 C1 2.022(8) . ?
Fe1 C8 2.034(8) . ?
Fe1 C5 2.042(9) . ?
Fe1 C4 2.045(9) . ?
Fe1 C10 2.051(10) . ?
Fe1 C9 2.053(10) . ?
Fe1 C2 2.058(10) . ?
Fe1 C3 2.071(10) . ?
Fe2 C45 1.978(8) . ?
Fe2 C41 1.995(8) . ?
Fe2 C48 2.011(8) . ?
Fe2 C44 2.029(8) . ?
Fe2 C52 2.036(9) . ?
Fe2 C49 2.044(8) . ?
Fe2 C43 2.054(8) . ?
Fe2 C42 2.054(8) . ?
Fe2 C50 2.058(7) . ?
Fe2 C51 2.059(9) . ?
Cl5 C81 1.700(12) . ?
Cl6 C81 1.670(13) . ?
P1 C15 1.803(9) . ?
P1 C21 1.806(9) . ?
P1 C1 1.807(7) . ?
P2 C33 1.826(8) . ?
P2 C8 1.829(8) . ?
P2 C27 1.836(10) . ?
P3 C61 1.830(9) . ?
P3 C41 1.833(8) . ?
P3 C55 1.839(9) . ?
P4 C48 1.811(8) . ?
P4 C73 1.820(9) . ?
P4 C67 1.842(9) . ?
O1 C6 1.190(12) . ?
O2 C6 1.326(11) . ?
O2 C7 1.423(16) . ?
O3 C13 1.218(11) . ?
O4 C13 1.363(10) . ?
O4 C14 1.453(13) . ?
O5 C46 1.173(10) . ?
O6 C46 1.328(10) . ?
O6 C47 1.440(11) . ?
O7 C53 1.213(9) . ?
O8 C53 1.382(10) . ?
O8 C54 1.488(12) . ?
C1 C2 1.418(12) . ?
C1 C5 1.516(12) . ?
C2 C3 1.433(13) . ?
C2 H2 0.9800 . ?
C3 C4 1.429(15) . ?
C3 H3 0.9800 . ?
C4 C5 1.432(13) . ?
C4 H4 0.9800 . ?
C5 C6 1.409(14) . ?
C7 C39 1.406(17) . ?
C7 H7A 0.9700 . ?
C7 H7B 0.9700 . ?
C8 C9 1.431(13) . ?
C8 C12 1.443(12) . ?
C9 C10 1.411(14) . ?
C9 H9 0.9800 . ?
C10 C11 1.413(14) . ?
C10 H10 0.9800 . ?
C11 C12 1.396(12) . ?
C11 H11 0.9800 . ?
C12 C13 1.471(13) . ?
C14 C40 1.521(15) . ?
C14 H14A 0.9700 . ?
C14 H14B 0.9700 . ?
C15 C20 1.395(12) . ?
C15 C16 1.410(11) . ?
C16 C17 1.375(12) . ?
C16 H16 0.9300 . ?
C17 C18 1.365(15) . ?
C17 H17 0.9300 . ?
C18 C19 1.358(14) . ?
C18 H18 0.9300 . ?
C19 C20 1.411(12) . ?
C19 H19 0.9300 . ?
C20 H20 0.9300 . ?
C21 C26 1.377(13) . ?
C21 C22 1.405(12) . ?
C22 C23 1.335(14) . ?
C22 H22 0.9300 . ?
C23 C24 1.287(15) . ?
C23 H23 0.9300 . ?
C24 C25 1.365(18) . ?
C24 H24 0.9300 . ?
C25 C26 1.344(18) . ?
C25 H25 0.9300 . ?
C26 H26 0.9300 . ?
C27 C32 1.353(13) . ?
C27 C28 1.374(12) . ?
C28 C29 1.420(15) . ?
C28 H28 0.9300 . ?
C29 C30 1.320(18) . ?
C29 H29 0.9300 . ?
C30 C31 1.386(18) . ?
C30 H30 0.9300 . ?
C31 C32 1.351(15) . ?
C31 H31 0.9300 . ?
C32 H32 0.9300 . ?
C33 C38 1.391(12) . ?
C33 C34 1.403(13) . ?
C34 C35 1.388(13) . ?
C34 H34 0.9300 . ?
C35 C36 1.359(17) . ?
C35 H35 0.9300 . ?
C36 C37 1.326(18) . ?
C36 H36 0.9300 . ?
C37 C38 1.404(16) . ?
C37 H37 0.9300 . ?
C38 H38 0.9300 . ?
C39 H39A 0.9600 . ?
C39 H39B 0.9600 . ?
C39 H39C 0.9600 . ?
C40 H40A 0.9600 . ?
C40 H40B 0.9600 . ?
C40 H40C 0.9600 . ?
C41 C45 1.434(10) . ?
C41 C42 1.446(12) . ?
C42 C43 1.411(11) . ?
C42 H42 0.9800 . ?
C43 C44 1.363(12) . ?
C43 H43 0.9800 . ?
C44 C45 1.394(11) . ?
C44 H44 0.9800 . ?
C45 C46 1.499(12) . ?
C47 C79 1.520(12) . ?
C47 H47A 0.9700 . ?
C47 H47B 0.9700 . ?
C48 C49 1.450(10) . ?
C48 C52 1.453(12) . ?
C49 C50 1.403(11) . ?
C49 H49 0.9800 . ?
C50 C51 1.425(11) . ?
C50 H50 0.9800 . ?
C51 C52 1.430(11) . ?
C51 H51 0.9800 . ?
C52 C53 1.425(11) . ?
C54 C80 1.515(16) . ?
C54 H54A 0.9700 . ?
C54 H54B 0.9700 . ?
C55 C60 1.363(13) . ?
C55 C56 1.422(13) . ?
C56 C57 1.384(15) . ?
C56 H56 0.9300 . ?
C57 C58 1.37(2) . ?
C57 H57 0.9300 . ?
C58 C59 1.38(2) . ?
C58 H58 0.9300 . ?
C59 C60 1.424(15) . ?
C59 H59 0.9300 . ?
C60 H60 0.9300 . ?
C61 C66 1.396(12) . ?
C61 C62 1.405(13) . ?
C62 C63 1.390(14) . ?
C62 H62 0.9300 . ?
C63 C64 1.389(15) . ?
C63 H63 0.9300 . ?
C64 C65 1.377(14) . ?
C64 H64 0.9300 . ?
C65 C66 1.340(12) . ?
C65 H65 0.9300 . ?
C66 H66 0.9300 . ?
C67 C72 1.316(11) . ?
C67 C68 1.382(11) . ?
C68 C69 1.363(13) . ?
C68 H68 0.9300 . ?
C69 C70 1.441(15) . ?
C69 H69 0.9300 . ?
C70 C71 1.339(16) . ?
C70 H70 0.9300 . ?
C71 C72 1.381(14) . ?
C71 H71 0.9300 . ?
C72 H72 0.9300 . ?
C73 C74 1.368(14) . ?
C73 C78 1.401(14) . ?
C74 C75 1.377(15) . ?
C74 H74 0.9300 . ?
C75 C76 1.41(2) . ?
C75 H75 0.9300 . ?
C76 C77 1.281(19) . ?
C76 H76 0.9300 . ?
C77 C78 1.428(13) . ?
C77 H77 0.9300 . ?
C78 H78 0.9300 . ?
C79 H79A 0.9600 . ?
C79 H79B 0.9600 . ?
C79 H79C 0.9600 . ?
C80 H80A 0.9600 . ?
C80 H80B 0.9600 . ?
C80 H80C 0.9600 . ?
C81 H81A 0.9700 . ?
C81 H81B 0.9700 . ?

loop_
_geom_torsion_atom_site_label_1
_geom_torsion_atom_site_label_2
_geom_torsion_atom_site_label_3
_geom_torsion_atom_site_label_4
_geom_torsion
_geom_torsion_site_symmetry_1
_geom_torsion_site_symmetry_2
_geom_torsion_site_symmetry_3
_geom_torsion_site_symmetry_4
_geom_torsion_publ_flag
P2 Pd1 P1 C15 -127.8(3) . . . . ?
Cl2 Pd1 P1 C15 60.5(3) . . . . ?
Cl1 Pd1 P1 C15 5.4(7) . . . . ?
P2 Pd1 P1 C21 112.1(3) . . . . ?
Cl2 Pd1 P1 C21 -59.6(3) . . . . ?
Cl1 Pd1 P1 C21 -114.7(6) . . . . ?
P2 Pd1 P1 C1 -6.6(4) . . . . ?
Cl2 Pd1 P1 C1 -178.3(4) . . . . ?
Cl1 Pd1 P1 C1 126.6(6) . . . . ?
P1 Pd1 P2 C33 -126.2(3) . . . . ?
Cl2 Pd1 P2 C33 7.1(6) . . . . ?
Cl1 Pd1 P2 C33 60.9(3) . . . . ?
P1 Pd1 P2 C8 -4.5(4) . . . . ?
Cl2 Pd1 P2 C8 128.7(5) . . . . ?
Cl1 Pd1 P2 C8 -177.4(4) . . . . ?
P1 Pd1 P2 C27 115.6(3) . . . . ?
Cl2 Pd1 P2 C27 -111.1(6) . . . . ?
Cl1 Pd1 P2 C27 -57.3(3) . . . . ?
P4 Pd2 P3 C61 -129.6(3) . . . . ?
Cl4 Pd2 P3 C61 63.5(3) . . . . ?
Cl3 Pd2 P3 C61 -14.8(5) . . . . ?
P4 Pd2 P3 C41 -6.9(3) . . . . ?
Cl4 Pd2 P3 C41 -173.7(3) . . . . ?
Cl3 Pd2 P3 C41 108.0(5) . . . . ?
P4 Pd2 P3 C55 115.9(3) . . . . ?
Cl4 Pd2 P3 C55 -50.9(3) . . . . ?
Cl3 Pd2 P3 C55 -129.2(4) . . . . ?
P3 Pd2 P4 C48 -10.5(3) . . . . ?
Cl4 Pd2 P4 C48 112.7(5) . . . . ?
Cl3 Pd2 P4 C48 -177.8(4) . . . . ?
P3 Pd2 P4 C73 111.6(3) . . . . ?
Cl4 Pd2 P4 C73 -125.2(4) . . . . ?
Cl3 Pd2 P4 C73 -55.7(3) . . . . ?
P3 Pd2 P4 C67 -126.7(3) . . . . ?
Cl4 Pd2 P4 C67 -3.5(5) . . . . ?
Cl3 Pd2 P4 C67 65.9(3) . . . . ?
C15 P1 C1 C2 -121.3(8) . . . . ?
C21 P1 C1 C2 -12.7(9) . . . . ?
Pd1 P1 C1 C2 109.6(8) . . . . ?
C15 P1 C1 C5 49.0(8) . . . . ?
C21 P1 C1 C5 157.6(7) . . . . ?
Pd1 P1 C1 C5 -80.1(7) . . . . ?
C15 P1 C1 Fe1 141.7(7) . . . . ?
C21 P1 C1 Fe1 -109.7(7) . . . . ?
Pd1 P1 C1 Fe1 12.6(8) . . . . ?
C11 Fe1 C1 C2 -47.5(10) . . . . ?
C12 Fe1 C1 C2 -83.5(6) . . . . ?
C8 Fe1 C1 C2 -127.8(6) . . . . ?
C5 Fe1 C1 C2 118.3(7) . . . . ?
C4 Fe1 C1 C2 79.3(7) . . . . ?
C10 Fe1 C1 C2 156.4(14) . . . . ?
C9 Fe1 C1 C2 -168.9(6) . . . . ?
C3 Fe1 C1 C2 35.8(6) . . . . ?
C11 Fe1 C1 C5 -165.8(8) . . . . ?
C12 Fe1 C1 C5 158.2(5) . . . . ?
C8 Fe1 C1 C5 113.9(5) . . . . ?
C4 Fe1 C1 C5 -39.0(6) . . . . ?
C10 Fe1 C1 C5 38.1(16) . . . . ?
C9 Fe1 C1 C5 72.8(6) . . . . ?
C2 Fe1 C1 C5 -118.3(7) . . . . ?
C3 Fe1 C1 C5 -82.4(6) . . . . ?
C11 Fe1 C1 P1 74.9(11) . . . . ?
C12 Fe1 C1 P1 38.9(8) . . . . ?
C8 Fe1 C1 P1 -5.4(8) . . . . ?
C5 Fe1 C1 P1 -119.4(9) . . . . ?
C4 Fe1 C1 P1 -158.4(8) . . . . ?
C10 Fe1 C1 P1 -81.3(17) . . . . ?
C9 Fe1 C1 P1 -46.5(9) . . . . ?
C2 Fe1 C1 P1 122.4(9) . . . . ?
C3 Fe1 C1 P1 158.2(8) . . . . ?
C5 C1 C2 C3 1.7(11) . . . . ?
P1 C1 C2 C3 173.5(7) . . . . ?
Fe1 C1 C2 C3 -57.7(7) . . . . ?
C5 C1 C2 Fe1 59.4(6) . . . . ?
P1 C1 C2 Fe1 -128.8(7) . . . . ?
C11 Fe1 C2 C1 158.0(5) . . . . ?
C12 Fe1 C2 C1 114.7(5) . . . . ?
C8 Fe1 C2 C1 72.2(7) . . . . ?
C5 Fe1 C2 C1 -40.3(5) . . . . ?
C4 Fe1 C2 C1 -84.2(6) . . . . ?
C10 Fe1 C2 C1 -166.7(8) . . . . ?
C9 Fe1 C2 C1 39(2) . . . . ?
C3 Fe1 C2 C1 -122.5(9) . . . . ?
C11 Fe1 C2 C3 -79.5(8) . . . . ?
C12 Fe1 C2 C3 -122.8(7) . . . . ?
C1 Fe1 C2 C3 122.5(9) . . . . ?
C8 Fe1 C2 C3 -165.3(6) . . . . ?
C5 Fe1 C2 C3 82.2(7) . . . . ?
C4 Fe1 C2 C3 38.3(6) . . . . ?
C10 Fe1 C2 C3 -44.2(13) . . . . ?
C9 Fe1 C2 C3 161.7(17) . . . . ?
C1 C2 C3 C4 -2.3(11) . . . . ?
Fe1 C2 C3 C4 -58.9(7) . . . . ?
C1 C2 C3 Fe1 56.6(7) . . . . ?
C11 Fe1 C3 C4 -125.0(6) . . . . ?
C12 Fe1 C3 C4 -165.1(5) . . . . ?
C1 Fe1 C3 C4 82.3(6) . . . . ?
C8 Fe1 C3 C4 166.1(10) . . . . ?
C5 Fe1 C3 C4 35.5(5) . . . . ?
C10 Fe1 C3 C4 -82.9(6) . . . . ?
C9 Fe1 C3 C4 -52.4(11) . . . . ?
C2 Fe1 C3 C4 118.2(8) . . . . ?
C11 Fe1 C3 C2 116.8(7) . . . . ?
C12 Fe1 C3 C2 76.7(7) . . . . ?
C1 Fe1 C3 C2 -35.9(6) . . . . ?
C8 Fe1 C3 C2 47.9(14) . . . . ?
C5 Fe1 C3 C2 -82.7(7) . . . . ?
C4 Fe1 C3 C2 -118.2(8) . . . . ?
C10 Fe1 C3 C2 158.9(6) . . . . ?
C9 Fe1 C3 C2 -170.6(8) . . . . ?
C2 C3 C4 C5 2.0(11) . . . . ?
Fe1 C3 C4 C5 -57.2(7) . . . . ?
C2 C3 C4 Fe1 59.2(7) . . . . ?
C11 Fe1 C4 C3 72.5(7) . . . . ?
C12 Fe1 C4 C3 42.5(15) . . . . ?
C1 Fe1 C4 C3 -82.0(6) . . . . ?
C8 Fe1 C4 C3 -171.4(6) . . . . ?
C5 Fe1 C4 C3 -123.5(8) . . . . ?
C10 Fe1 C4 C3 113.5(6) . . . . ?
C9 Fe1 C4 C3 155.1(5) . . . . ?
C2 Fe1 C4 C3 -38.3(5) . . . . ?
C11 Fe1 C4 C5 -164.0(6) . . . . ?
C12 Fe1 C4 C5 166.0(11) . . . . ?
C1 Fe1 C4 C5 41.5(6) . . . . ?
C8 Fe1 C4 C5 -47.9(10) . . . . ?
C10 Fe1 C4 C5 -122.9(6) . . . . ?
C9 Fe1 C4 C5 -81.4(6) . . . . ?
C2 Fe1 C4 C5 85.3(6) . . . . ?
C3 Fe1 C4 C5 123.5(8) . . . . ?
C3 C4 C5 C6 174.6(9) . . . . ?
Fe1 C4 C5 C6 116.7(10) . . . . ?
C3 C4 C5 C1 -1.0(10) . . . . ?
Fe1 C4 C5 C1 -58.9(5) . . . . ?
C3 C4 C5 Fe1 57.9(7) . . . . ?
C2 C1 C5 C6 -176.2(9) . . . . ?
P1 C1 C5 C6 11.9(13) . . . . ?
Fe1 C1 C5 C6 -115.4(9) . . . . ?
C2 C1 C5 C4 -0.4(10) . . . . ?
P1 C1 C5 C4 -172.3(6) . . . . ?
Fe1 C1 C5 C4 60.4(6) . . . . ?
C2 C1 C5 Fe1 -60.8(6) . . . . ?
P1 C1 C5 Fe1 127.3(6) . . . . ?
C11 Fe1 C5 C6 -79.6(14) . . . . ?
C12 Fe1 C5 C6 66.7(13) . . . . ?
C1 Fe1 C5 C6 119.9(9) . . . . ?
C8 Fe1 C5 C6 34.3(8) . . . . ?
C4 Fe1 C5 C6 -124.1(10) . . . . ?
C10 Fe1 C5 C6 -48.8(9) . . . . ?
C9 Fe1 C5 C6 -8.3(8) . . . . ?
C2 Fe1 C5 C6 157.4(8) . . . . ?
C3 Fe1 C5 C6 -159.3(8) . . . . ?
C11 Fe1 C5 C4 44.5(15) . . . . ?
C12 Fe1 C5 C4 -169.2(9) . . . . ?
C1 Fe1 C5 C4 -115.9(8) . . . . ?
C8 Fe1 C5 C4 158.4(6) . . . . ?
C10 Fe1 C5 C4 75.3(8) . . . . ?
C9 Fe1 C5 C4 115.9(7) . . . . ?
C2 Fe1 C5 C4 -78.4(7) . . . . ?
C3 Fe1 C5 C4 -35.2(6) . . . . ?
C11 Fe1 C5 C1 160.4(11) . . . . ?
C12 Fe1 C5 C1 -53.3(11) . . . . ?
C8 Fe1 C5 C1 -85.7(5) . . . . ?
C4 Fe1 C5 C1 115.9(8) . . . . ?
C10 Fe1 C5 C1 -168.8(5) . . . . ?
C9 Fe1 C5 C1 -128.2(5) . . . . ?
C2 Fe1 C5 C1 37.5(5) . . . . ?
C3 Fe1 C5 C1 80.7(5) . . . . ?
C7 O2 C6 O1 2.1(17) . . . . ?
C7 O2 C6 C5 179.0(11) . . . . ?
C4 C5 C6 O1 -176.5(10) . . . . ?
C1 C5 C6 O1 -1.8(16) . . . . ?
Fe1 C5 C6 O1 -86.8(11) . . . . ?
C4 C5 C6 O2 6.6(14) . . . . ?
C1 C5 C6 O2 -178.7(8) . . . . ?
Fe1 C5 C6 O2 96.3(9) . . . . ?
C6 O2 C7 C39 -90.3(16) . . . . ?
C33 P2 C8 C9 -125.5(7) . . . . ?
C27 P2 C8 C9 -18.8(8) . . . . ?
Pd1 P2 C8 C9 104.7(7) . . . . ?
C33 P2 C8 C12 51.1(8) . . . . ?
C27 P2 C8 C12 157.7(8) . . . . ?
Pd1 P2 C8 C12 -78.7(8) . . . . ?
C33 P2 C8 Fe1 142.5(6) . . . . ?
C27 P2 C8 Fe1 -110.9(6) . . . . ?
Pd1 P2 C8 Fe1 12.7(8) . . . . ?
C11 Fe1 C8 C9 80.1(6) . . . . ?
C12 Fe1 C8 C9 117.6(7) . . . . ?
C1 Fe1 C8 C9 -127.8(5) . . . . ?
C5 Fe1 C8 C9 -81.3(6) . . . . ?
C4 Fe1 C8 C9 -47.3(9) . . . . ?
C10 Fe1 C8 C9 36.4(5) . . . . ?
C2 Fe1 C8 C9 -168.5(6) . . . . ?
C3 Fe1 C8 C9 153.8(11) . . . . ?
C11 Fe1 C8 C12 -37.4(5) . . . . ?
C1 Fe1 C8 C12 114.7(5) . . . . ?
C5 Fe1 C8 C12 161.2(5) . . . . ?
C4 Fe1 C8 C12 -164.9(7) . . . . ?
C10 Fe1 C8 C12 -81.2(5) . . . . ?
C9 Fe1 C8 C12 -117.6(7) . . . . ?
C2 Fe1 C8 C12 74.0(6) . . . . ?
C3 Fe1 C8 C12 36.3(13) . . . . ?
C11 Fe1 C8 P2 -160.1(7) . . . . ?
C12 Fe1 C8 P2 -122.7(8) . . . . ?
C1 Fe1 C8 P2 -8.0(7) . . . . ?
C5 Fe1 C8 P2 38.5(7) . . . . ?
C4 Fe1 C8 P2 72.4(10) . . . . ?
C10 Fe1 C8 P2 156.1(7) . . . . ?
C9 Fe1 C8 P2 119.8(9) . . . . ?
C2 Fe1 C8 P2 -48.7(8) . . . . ?
C3 Fe1 C8 P2 -86.4(13) . . . . ?
C12 C8 C9 C10 0.2(10) . . . . ?
P2 C8 C9 C10 177.5(7) . . . . ?
Fe1 C8 C9 C10 -58.3(7) . . . . ?
C12 C8 C9 Fe1 58.6(6) . . . . ?
P2 C8 C9 Fe1 -124.2(6) . . . . ?
C11 Fe1 C9 C10 37.6(6) . . . . ?
C12 Fe1 C9 C10 81.6(7) . . . . ?
C1 Fe1 C9 C10 -166.6(6) . . . . ?
C8 Fe1 C9 C10 121.0(8) . . . . ?
C5 Fe1 C9 C10 -123.0(6) . . . . ?
C4 Fe1 C9 C10 -80.4(7) . . . . ?
C2 Fe1 C9 C10 162.0(17) . . . . ?
C3 Fe1 C9 C10 -44.2(12) . . . . ?
C11 Fe1 C9 C8 -83.4(6) . . . . ?
C12 Fe1 C9 C8 -39.4(5) . . . . ?
C1 Fe1 C9 C8 72.4(6) . . . . ?
C5 Fe1 C9 C8 116.0(5) . . . . ?
C4 Fe1 C9 C8 158.6(5) . . . . ?
C10 Fe1 C9 C8 -121.0(8) . . . . ?
C2 Fe1 C9 C8 41(2) . . . . ?
C3 Fe1 C9 C8 -165.2(8) . . . . ?
C8 C9 C10 C11 0.6(12) . . . . ?
Fe1 C9 C10 C11 -57.1(7) . . . . ?
C8 C9 C10 Fe1 57.7(6) . . . . ?
C11 Fe1 C10 C9 -119.9(9) . . . . ?
C12 Fe1 C10 C9 -82.1(7) . . . . ?
C1 Fe1 C10 C9 44.1(18) . . . . ?
C8 Fe1 C10 C9 -37.0(6) . . . . ?
C5 Fe1 C10 C9 75.0(7) . . . . ?
C4 Fe1 C10 C9 116.3(7) . . . . ?
C2 Fe1 C10 C9 -170.6(9) . . . . ?
C3 Fe1 C10 C9 158.6(7) . . . . ?
C12 Fe1 C10 C11 37.8(6) . . . . ?
C1 Fe1 C10 C11 164.0(12) . . . . ?
C8 Fe1 C10 C11 82.9(7) . . . . ?
C5 Fe1 C10 C11 -165.2(6) . . . . ?
C4 Fe1 C10 C11 -123.8(7) . . . . ?
C9 Fe1 C10 C11 119.9(10) . . . . ?
C2 Fe1 C10 C11 -50.8(12) . . . . ?
C3 Fe1 C10 C11 -81.5(7) . . . . ?
C9 C10 C11 C12 -1.3(12) . . . . ?
Fe1 C10 C11 C12 -59.9(6) . . . . ?
C9 C10 C11 Fe1 58.6(7) . . . . ?
C1 Fe1 C11 C12 -51.3(10) . . . . ?
C8 Fe1 C11 C12 38.3(5) . . . . ?
C5 Fe1 C11 C12 160.1(11) . . . . ?
C4 Fe1 C11 C12 -166.2(6) . . . . ?
C10 Fe1 C11 C12 119.3(9) . . . . ?
C9 Fe1 C11 C12 82.3(6) . . . . ?
C2 Fe1 C11 C12 -84.6(6) . . . . ?
C3 Fe1 C11 C12 -126.2(6) . . . . ?
C12 Fe1 C11 C10 -119.3(9) . . . . ?
C1 Fe1 C11 C10 -170.6(7) . . . . ?
C8 Fe1 C11 C10 -81.0(7) . . . . ?
C5 Fe1 C11 C10 40.8(15) . . . . ?
C4 Fe1 C11 C10 74.5(8) . . . . ?
C9 Fe1 C11 C10 -37.0(6) . . . . ?
C2 Fe1 C11 C10 156.1(6) . . . . ?
C3 Fe1 C11 C10 114.5(7) . . . . ?
C10 C11 C12 C8 1.5(11) . . . . ?
Fe1 C11 C12 C8 -59.7(6) . . . . ?
C10 C11 C12 C13 -179.6(9) . . . . ?
Fe1 C11 C12 C13 119.2(9) . . . . ?
C10 C11 C12 Fe1 61.2(7) . . . . ?
C9 C8 C12 C11 -1.0(10) . . . . ?
P2 C8 C12 C11 -178.1(6) . . . . ?
Fe1 C8 C12 C11 59.1(6) . . . . ?
C9 C8 C12 C13 -180.0(8) . . . . ?
P2 C8 C12 C13 2.9(13) . . . . ?
Fe1 C8 C12 C13 -119.8(9) . . . . ?
C9 C8 C12 Fe1 -60.2(6) . . . . ?
P2 C8 C12 Fe1 122.7(6) . . . . ?
C1 Fe1 C12 C11 156.4(6) . . . . ?
C8 Fe1 C12 C11 -119.5(7) . . . . ?
C5 Fe1 C12 C11 -163.9(9) . . . . ?
C4 Fe1 C12 C11 39.3(15) . . . . ?
C10 Fe1 C12 C11 -37.7(6) . . . . ?
C9 Fe1 C12 C11 -81.0(6) . . . . ?
C2 Fe1 C12 C11 113.5(6) . . . . ?
C3 Fe1 C12 C11 71.7(7) . . . . ?
C11 Fe1 C12 C8 119.5(7) . . . . ?
C1 Fe1 C12 C8 -84.0(5) . . . . ?
C5 Fe1 C12 C8 -44.4(11) . . . . ?
C4 Fe1 C12 C8 158.8(12) . . . . ?
C10 Fe1 C12 C8 81.8(5) . . . . ?
C9 Fe1 C12 C8 38.5(5) . . . . ?
C2 Fe1 C12 C8 -127.0(5) . . . . ?
C3 Fe1 C12 C8 -168.8(5) . . . . ?
C11 Fe1 C12 C13 -120.0(10) . . . . ?
C1 Fe1 C12 C13 36.4(9) . . . . ?
C8 Fe1 C12 C13 120.5(9) . . . . ?
C5 Fe1 C12 C13 76.1(13) . . . . ?
C4 Fe1 C12 C13 -80.7(14) . . . . ?
C10 Fe1 C12 C13 -157.7(9) . . . . ?
C9 Fe1 C12 C13 159.0(8) . . . . ?
C2 Fe1 C12 C13 -6.5(8) . . . . ?
C3 Fe1 C12 C13 -48.3(9) . . . . ?
C14 O4 C13 O3 -1.5(14) . . . . ?
C14 O4 C13 C12 -178.6(9) . . . . ?
C11 C12 C13 O3 -161.7(10) . . . . ?
C8 C12 C13 O3 17.1(15) . . . . ?
Fe1 C12 C13 O3 -73.0(12) . . . . ?
C11 C12 C13 O4 15.3(12) . . . . ?
C8 C12 C13 O4 -165.9(8) . . . . ?
Fe1 C12 C13 O4 104.0(8) . . . . ?
C13 O4 C14 C40 173.7(9) . . . . ?
C21 P1 C15 C20 -73.8(8) . . . . ?
C1 P1 C15 C20 31.5(8) . . . . ?
Pd1 P1 C15 C20 164.2(7) . . . . ?
C21 P1 C15 C16 111.2(8) . . . . ?
C1 P1 C15 C16 -143.5(8) . . . . ?
Pd1 P1 C15 C16 -10.8(9) . . . . ?
C20 C15 C16 C17 -1.0(14) . . . . ?
P1 C15 C16 C17 174.1(7) . . . . ?
C15 C16 C17 C18 1.2(16) . . . . ?
C16 C17 C18 C19 0.7(17) . . . . ?
C17 C18 C19 C20 -2.8(16) . . . . ?
C16 C15 C20 C19 -1.1(14) . . . . ?
P1 C15 C20 C19 -176.4(7) . . . . ?
C18 C19 C20 C15 3.0(15) . . . . ?
C15 P1 C21 C26 -155.6(8) . . . . ?
C1 P1 C21 C26 101.2(9) . . . . ?
Pd1 P1 C21 C26 -29.2(9) . . . . ?
C15 P1 C21 C22 23.6(9) . . . . ?
C1 P1 C21 C22 -79.6(9) . . . . ?
Pd1 P1 C21 C22 149.9(8) . . . . ?
C26 C21 C22 C23 -0.4(16) . . . . ?
P1 C21 C22 C23 -179.6(9) . . . . ?
C21 C22 C23 C24 0(2) . . . . ?
C22 C23 C24 C25 1(2) . . . . ?
C23 C24 C25 C26 -3(3) . . . . ?
C24 C25 C26 C21 3(3) . . . . ?
C22 C21 C26 C25 -1.0(19) . . . . ?
P1 C21 C26 C25 178.2(13) . . . . ?
C33 P2 C27 C32 -175.9(8) . . . . ?
C8 P2 C27 C32 82.7(9) . . . . ?
Pd1 P2 C27 C32 -50.4(9) . . . . ?
C33 P2 C27 C28 6.1(9) . . . . ?
C8 P2 C27 C28 -95.3(9) . . . . ?
Pd1 P2 C27 C28 131.6(8) . . . . ?
C32 C27 C28 C29 0.4(15) . . . . ?
P2 C27 C28 C29 178.4(8) . . . . ?
C27 C28 C29 C30 -2.0(17) . . . . ?
C28 C29 C30 C31 3(2) . . . . ?
C29 C30 C31 C32 -1.5(19) . . . . ?
C30 C31 C32 C27 -0.3(19) . . . . ?
C28 C27 C32 C31 0.7(18) . . . . ?
P2 C27 C32 C31 -177.3(10) . . . . ?
C8 P2 C33 C38 34.3(8) . . . . ?
C27 P2 C33 C38 -70.1(8) . . . . ?
Pd1 P2 C33 C38 169.0(7) . . . . ?
C8 P2 C33 C34 -141.4(8) . . . . ?
C27 P2 C33 C34 114.2(8) . . . . ?
Pd1 P2 C33 C34 -6.7(9) . . . . ?
C38 C33 C34 C35 1.7(15) . . . . ?
P2 C33 C34 C35 177.4(8) . . . . ?
C33 C34 C35 C36 0.5(17) . . . . ?
C34 C35 C36 C37 -1.6(19) . . . . ?
C35 C36 C37 C38 1(2) . . . . ?
C34 C33 C38 C37 -2.5(15) . . . . ?
P2 C33 C38 C37 -178.3(9) . . . . ?
C36 C37 C38 C33 1.4(19) . . . . ?
C61 P3 C41 C45 52.8(8) . . . . ?
C55 P3 C41 C45 156.2(8) . . . . ?
Pd2 P3 C41 C45 -74.9(8) . . . . ?
C61 P3 C41 C42 -118.8(7) . . . . ?
C55 P3 C41 C42 -15.4(8) . . . . ?
Pd2 P3 C41 C42 113.4(7) . . . . ?
C61 P3 C41 Fe2 147.8(6) . . . . ?
C55 P3 C41 Fe2 -108.8(6) . . . . ?
Pd2 P3 C41 Fe2 20.1(7) . . . . ?
C48 Fe2 C41 C45 112.3(5) . . . . ?
C44 Fe2 C41 C45 -38.0(4) . . . . ?
C52 Fe2 C41 C45 156.4(5) . . . . ?
C49 Fe2 C41 C45 71.7(6) . . . . ?
C43 Fe2 C41 C45 -79.9(5) . . . . ?
C42 Fe2 C41 C45 -117.0(7) . . . . ?
C50 Fe2 C41 C45 39.4(16) . . . . ?
C51 Fe2 C41 C45 -169.9(7) . . . . ?
C45 Fe2 C41 C42 117.0(7) . . . . ?
C48 Fe2 C41 C42 -130.7(5) . . . . ?
C44 Fe2 C41 C42 79.0(5) . . . . ?
C52 Fe2 C41 C42 -86.7(5) . . . . ?
C49 Fe2 C41 C42 -171.3(5) . . . . ?
C43 Fe2 C41 C42 37.1(5) . . . . ?
C50 Fe2 C41 C42 156.3(13) . . . . ?
C51 Fe2 C41 C42 -52.9(9) . . . . ?
C45 Fe2 C41 P3 -124.9(8) . . . . ?
C48 Fe2 C41 P3 -12.6(7) . . . . ?
C44 Fe2 C41 P3 -162.9(7) . . . . ?
C52 Fe2 C41 P3 31.5(7) . . . . ?
C49 Fe2 C41 P3 -53.2(7) . . . . ?
C43 Fe2 C41 P3 155.2(7) . . . . ?
C42 Fe2 C41 P3 118.1(8) . . . . ?
C50 Fe2 C41 P3 -85.5(15) . . . . ?
C51 Fe2 C41 P3 65.2(10) . . . . ?
C45 C41 C42 C43 0.7(9) . . . . ?
P3 C41 C42 C43 174.0(6) . . . . ?
Fe2 C41 C42 C43 -58.8(6) . . . . ?
C45 C41 C42 Fe2 59.5(5) . . . . ?
P3 C41 C42 Fe2 -127.1(6) . . . . ?
C45 Fe2 C42 C43 79.5(6) . . . . ?
C41 Fe2 C42 C43 119.2(8) . . . . ?
C48 Fe2 C42 C43 -171.6(6) . . . . ?
C44 Fe2 C42 C43 35.6(6) . . . . ?
C52 Fe2 C42 C43 -129.3(6) . . . . ?
C49 Fe2 C42 C43 156.4(17) . . . . ?
C50 Fe2 C42 C43 -49.7(10) . . . . ?
C51 Fe2 C42 C43 -85.9(6) . . . . ?
C45 Fe2 C42 C41 -39.8(5) . . . . ?
C48 Fe2 C42 C41 69.1(6) . . . . ?
C44 Fe2 C42 C41 -83.6(5) . . . . ?
C52 Fe2 C42 C41 111.5(5) . . . . ?
C49 Fe2 C42 C41 37(2) . . . . ?
C43 Fe2 C42 C41 -119.2(8) . . . . ?
C50 Fe2 C42 C41 -168.9(6) . . . . ?
C51 Fe2 C42 C41 154.9(5) . . . . ?
C41 C42 C43 C44 -1.3(10) . . . . ?
Fe2 C42 C43 C44 -58.2(6) . . . . ?
C41 C42 C43 Fe2 56.9(6) . . . . ?
C45 Fe2 C43 C44 37.0(5) . . . . ?
C41 Fe2 C43 C44 82.7(5) . . . . ?
C48 Fe2 C43 C44 153.0(15) . . . . ?
C52 Fe2 C43 C44 -168.1(5) . . . . ?
C49 Fe2 C43 C44 -49.9(9) . . . . ?
C42 Fe2 C43 C44 121.2(8) . . . . ?
C50 Fe2 C43 C44 -83.9(5) . . . . ?
C51 Fe2 C43 C44 -127.0(5) . . . . ?
C45 Fe2 C43 C42 -84.2(6) . . . . ?
C41 Fe2 C43 C42 -38.6(5) . . . . ?
C48 Fe2 C43 C42 31.8(19) . . . . ?
C44 Fe2 C43 C42 -121.2(8) . . . . ?
C52 Fe2 C43 C42 70.7(7) . . . . ?
C49 Fe2 C43 C42 -171.1(6) . . . . ?
C50 Fe2 C43 C42 154.9(5) . . . . ?
C51 Fe2 C43 C42 111.7(6) . . . . ?
C42 C43 C44 C45 1.4(10) . . . . ?
Fe2 C43 C44 C45 -57.1(6) . . . . ?
C42 C43 C44 Fe2 58.5(6) . . . . ?
C45 Fe2 C44 C43 -121.2(6) . . . . ?
C41 Fe2 C44 C43 -81.8(5) . . . . ?
C48 Fe2 C44 C43 -168.2(6) . . . . ?
C52 Fe2 C44 C43 39.1(13) . . . . ?
C49 Fe2 C44 C43 154.2(4) . . . . ?
C42 Fe2 C44 C43 -36.7(5) . . . . ?
C50 Fe2 C44 C43 112.2(5) . . . . ?
C51 Fe2 C44 C43 72.1(6) . . . . ?
C41 Fe2 C44 C45 39.4(5) . . . . ?
C48 Fe2 C44 C45 -47.0(8) . . . . ?
C52 Fe2 C44 C45 160.3(11) . . . . ?
C49 Fe2 C44 C45 -84.6(5) . . . . ?
C43 Fe2 C44 C45 121.2(6) . . . . ?
C42 Fe2 C44 C45 84.5(5) . . . . ?
C50 Fe2 C44 C45 -126.6(5) . . . . ?
C51 Fe2 C44 C45 -166.7(5) . . . . ?
C43 C44 C45 C41 -0.9(9) . . . . ?
Fe2 C44 C45 C41 -60.3(5) . . . . ?
C43 C44 C45 C46 -179.9(8) . . . . ?
Fe2 C44 C45 C46 120.8(8) . . . . ?
C43 C44 C45 Fe2 59.4(6) . . . . ?
C42 C41 C45 C44 0.1(9) . . . . ?
P3 C41 C45 C44 -172.6(6) . . . . ?
Fe2 C41 C45 C44 61.6(6) . . . . ?
C42 C41 C45 C46 179.1(7) . . . . ?
P3 C41 C45 C46 6.4(12) . . . . ?
Fe2 C41 C45 C46 -119.3(7) . . . . ?
C42 C41 C45 Fe2 -61.5(6) . . . . ?
P3 C41 C45 Fe2 125.8(7) . . . . ?
C41 Fe2 C45 C44 -118.1(6) . . . . ?
C48 Fe2 C45 C44 157.0(4) . . . . ?
C52 Fe2 C45 C44 -169.1(6) . . . . ?
C49 Fe2 C45 C44 112.7(5) . . . . ?
C43 Fe2 C45 C44 -35.5(4) . . . . ?
C42 Fe2 C45 C44 -78.7(5) . . . . ?
C50 Fe2 C45 C44 72.7(6) . . . . ?
C51 Fe2 C45 C44 43.8(14) . . . . ?
C48 Fe2 C45 C41 -84.9(5) . . . . ?
C44 Fe2 C45 C41 118.1(6) . . . . ?
C52 Fe2 C45 C41 -51.1(9) . . . . ?
C49 Fe2 C45 C41 -129.3(5) . . . . ?
C43 Fe2 C45 C41 82.5(5) . . . . ?
C42 Fe2 C45 C41 39.3(5) . . . . ?
C50 Fe2 C45 C41 -169.2(5) . . . . ?
C51 Fe2 C45 C41 161.8(12) . . . . ?
C41 Fe2 C45 C46 116.1(8) . . . . ?
C48 Fe2 C45 C46 31.2(8) . . . . ?
C44 Fe2 C45 C46 -125.8(8) . . . . ?
C52 Fe2 C45 C46 65.1(10) . . . . ?
C49 Fe2 C45 C46 -13.1(7) . . . . ?
C43 Fe2 C45 C46 -161.4(7) . . . . ?
C42 Fe2 C45 C46 155.4(7) . . . . ?
C50 Fe2 C45 C46 -53.1(8) . . . . ?
C51 Fe2 C45 C46 -82.1(15) . . . . ?
C47 O6 C46 O5 -1.0(13) . . . . ?
C47 O6 C46 C45 -179.7(7) . . . . ?
C44 C45 C46 O5 -174.0(8) . . . . ?
C41 C45 C46 O5 7.2(13) . . . . ?
Fe2 C45 C46 O5 -79.4(10) . . . . ?
C44 C45 C46 O6 4.7(12) . . . . ?
C41 C45 C46 O6 -174.1(7) . . . . ?
Fe2 C45 C46 O6 99.3(8) . . . . ?
C46 O6 C47 C79 -179.8(8) . . . . ?
C73 P4 C48 C49 -11.8(8) . . . . ?
C67 P4 C48 C49 -123.0(7) . . . . ?
Pd2 P4 C48 C49 115.4(6) . . . . ?
C73 P4 C48 C52 157.8(7) . . . . ?
C67 P4 C48 C52 46.7(8) . . . . ?
Pd2 P4 C48 C52 -74.9(8) . . . . ?
C73 P4 C48 Fe2 -107.0(6) . . . . ?
C67 P4 C48 Fe2 141.8(6) . . . . ?
Pd2 P4 C48 Fe2 20.2(7) . . . . ?
C45 Fe2 C48 C49 -86.3(5) . . . . ?
C41 Fe2 C48 C49 -130.6(5) . . . . ?
C44 Fe2 C48 C49 -53.9(8) . . . . ?
C52 Fe2 C48 C49 116.0(6) . . . . ?
C43 Fe2 C48 C49 163.0(15) . . . . ?
C42 Fe2 C48 C49 -171.2(5) . . . . ?
C50 Fe2 C48 C49 35.4(5) . . . . ?
C51 Fe2 C48 C49 78.7(5) . . . . ?
C45 Fe2 C48 C52 157.7(4) . . . . ?
C41 Fe2 C48 C52 113.3(5) . . . . ?
C44 Fe2 C48 C52 -170.0(6) . . . . ?
C49 Fe2 C48 C52 -116.0(6) . . . . ?
C43 Fe2 C48 C52 46.9(17) . . . . ?
C42 Fe2 C48 C52 72.8(6) . . . . ?
C50 Fe2 C48 C52 -80.6(5) . . . . ?
C51 Fe2 C48 C52 -37.4(4) . . . . ?
C45 Fe2 C48 P4 35.5(7) . . . . ?
C41 Fe2 C48 P4 -8.9(7) . . . . ?
C44 Fe2 C48 P4 67.8(9) . . . . ?
C52 Fe2 C48 P4 -122.2(8) . . . . ?
C49 Fe2 C48 P4 121.8(9) . . . . ?
C43 Fe2 C48 P4 -75.3(18) . . . . ?
C42 Fe2 C48 P4 -49.4(8) . . . . ?
C50 Fe2 C48 P4 157.2(7) . . . . ?
C51 Fe2 C48 P4 -159.6(7) . . . . ?
C52 C48 C49 C50 3.2(9) . . . . ?
P4 C48 C49 C50 174.6(6) . . . . ?
Fe2 C48 C49 C50 -58.1(6) . . . . ?
C52 C48 C49 Fe2 61.2(5) . . . . ?
P4 C48 C49 Fe2 -127.4(7) . . . . ?
C45 Fe2 C49 C50 -126.6(5) . . . . ?
C41 Fe2 C49 C50 -168.6(5) . . . . ?
C48 Fe2 C49 C50 122.1(7) . . . . ?
C44 Fe2 C49 C50 -83.7(5) . . . . ?
C52 Fe2 C49 C50 82.0(5) . . . . ?
C43 Fe2 C49 C50 -50.7(9) . . . . ?
C42 Fe2 C49 C50 160.2(18) . . . . ?
C51 Fe2 C49 C50 37.9(5) . . . . ?
C45 Fe2 C49 C48 111.3(5) . . . . ?
C41 Fe2 C49 C48 69.3(6) . . . . ?
C44 Fe2 C49 C48 154.2(5) . . . . ?
C52 Fe2 C49 C48 -40.1(5) . . . . ?
C43 Fe2 C49 C48 -172.8(7) . . . . ?
C42 Fe2 C49 C48 38(2) . . . . ?
C50 Fe2 C49 C48 -122.1(7) . . . . ?
C51 Fe2 C49 C48 -84.2(5) . . . . ?
C48 C49 C50 C51 -3.1(9) . . . . ?
Fe2 C49 C50 C51 -59.5(6) . . . . ?
C48 C49 C50 Fe2 56.5(6) . . . . ?
C45 Fe2 C50 C49 72.4(6) . . . . ?
C41 Fe2 C50 C49 40.3(16) . . . . ?
C48 Fe2 C50 C49 -37.0(5) . . . . ?
C44 Fe2 C50 C49 113.1(5) . . . . ?
C52 Fe2 C50 C49 -82.0(5) . . . . ?
C43 Fe2 C50 C49 154.0(5) . . . . ?
C42 Fe2 C50 C49 -172.4(7) . . . . ?
C51 Fe2 C50 C49 -119.0(7) . . . . ?
C45 Fe2 C50 C51 -168.6(5) . . . . ?
C41 Fe2 C50 C51 159.3(13) . . . . ?
C48 Fe2 C50 C51 82.0(5) . . . . ?
C44 Fe2 C50 C51 -127.9(5) . . . . ?
C52 Fe2 C50 C51 36.9(5) . . . . ?
C49 Fe2 C50 C51 119.0(7) . . . . ?
C43 Fe2 C50 C51 -87.0(6) . . . . ?
C42 Fe2 C50 C51 -53.4(9) . . . . ?
C49 C50 C51 C52 1.7(10) . . . . ?
Fe2 C50 C51 C52 -57.6(6) . . . . ?
C49 C50 C51 Fe2 59.3(5) . . . . ?
C45 Fe2 C51 C50 36.8(15) . . . . ?
C41 Fe2 C51 C50 -169.7(7) . . . . ?
C48 Fe2 C51 C50 -82.5(5) . . . . ?
C44 Fe2 C51 C50 71.3(6) . . . . ?
C52 Fe2 C51 C50 -120.9(7) . . . . ?
C49 Fe2 C51 C50 -37.4(5) . . . . ?
C43 Fe2 C51 C50 110.5(5) . . . . ?
C42 Fe2 C51 C50 153.3(5) . . . . ?
C45 Fe2 C51 C52 157.7(12) . . . . ?
C41 Fe2 C51 C52 -48.8(10) . . . . ?
C48 Fe2 C51 C52 38.4(5) . . . . ?
C44 Fe2 C51 C52 -167.7(5) . . . . ?
C49 Fe2 C51 C52 83.5(5) . . . . ?
C43 Fe2 C51 C52 -128.5(5) . . . . ?
C42 Fe2 C51 C52 -85.8(6) . . . . ?
C50 Fe2 C51 C52 120.9(7) . . . . ?
C50 C51 C52 C53 178.1(8) . . . . ?
Fe2 C51 C52 C53 119.8(9) . . . . ?
C50 C51 C52 C48 0.3(10) . . . . ?
Fe2 C51 C52 C48 -58.0(6) . . . . ?
C50 C51 C52 Fe2 58.2(6) . . . . ?
C49 C48 C52 C53 180.0(7) . . . . ?
P4 C48 C52 C53 8.6(12) . . . . ?
Fe2 C48 C52 C53 -118.5(8) . . . . ?
C49 C48 C52 C51 -2.0(9) . . . . ?
P4 C48 C52 C51 -173.4(6) . . . . ?
Fe2 C48 C52 C51 59.5(6) . . . . ?
C49 C48 C52 Fe2 -61.5(5) . . . . ?
P4 C48 C52 Fe2 127.2(7) . . . . ?
C45 Fe2 C52 C53 67.9(11) . . . . ?
C41 Fe2 C52 C53 31.6(8) . . . . ?
C48 Fe2 C52 C53 115.7(9) . . . . ?
C44 Fe2 C52 C53 -83.3(13) . . . . ?
C49 Fe2 C52 C53 155.6(8) . . . . ?
C43 Fe2 C52 C53 -52.7(8) . . . . ?
C42 Fe2 C52 C53 -12.8(8) . . . . ?
C50 Fe2 C52 C53 -161.4(8) . . . . ?
C51 Fe2 C52 C53 -124.8(10) . . . . ?
C45 Fe2 C52 C51 -167.3(7) . . . . ?
C41 Fe2 C52 C51 156.5(5) . . . . ?
C48 Fe2 C52 C51 -119.5(7) . . . . ?
C44 Fe2 C52 C51 41.5(14) . . . . ?
C49 Fe2 C52 C51 -79.5(5) . . . . ?
C43 Fe2 C52 C51 72.1(6) . . . . ?
C42 Fe2 C52 C51 112.0(5) . . . . ?
C50 Fe2 C52 C51 -36.6(5) . . . . ?
C45 Fe2 C52 C48 -47.8(9) . . . . ?
C41 Fe2 C52 C48 -84.1(5) . . . . ?
C44 Fe2 C52 C48 161.0(11) . . . . ?
C49 Fe2 C52 C48 39.9(4) . . . . ?
C43 Fe2 C52 C48 -168.4(4) . . . . ?
C42 Fe2 C52 C48 -128.5(4) . . . . ?
C50 Fe2 C52 C48 82.9(5) . . . . ?
C51 Fe2 C52 C48 119.5(7) . . . . ?
C54 O8 C53 O7 -9.8(13) . . . . ?
C54 O8 C53 C52 169.1(9) . . . . ?
C51 C52 C53 O7 -155.7(9) . . . . ?
C48 C52 C53 O7 21.8(14) . . . . ?
Fe2 C52 C53 O7 -63.1(12) . . . . ?
C51 C52 C53 O8 25.4(13) . . . . ?
C48 C52 C53 O8 -157.1(8) . . . . ?
Fe2 C52 C53 O8 118.0(8) . . . . ?
C53 O8 C54 C80 84.0(12) . . . . ?
C61 P3 C55 C60 45.1(9) . . . . ?
C41 P3 C55 C60 -59.5(8) . . . . ?
Pd2 P3 C55 C60 166.6(7) . . . . ?
C61 P3 C55 C56 -139.3(7) . . . . ?
C41 P3 C55 C56 116.0(7) . . . . ?
Pd2 P3 C55 C56 -17.8(8) . . . . ?
C60 C55 C56 C57 -3.2(14) . . . . ?
P3 C55 C56 C57 -178.9(9) . . . . ?
C55 C56 C57 C58 2.8(18) . . . . ?
C56 C57 C58 C59 -1(2) . . . . ?
C57 C58 C59 C60 0.0(19) . . . . ?
C56 C55 C60 C59 2.0(14) . . . . ?
P3 C55 C60 C59 177.6(7) . . . . ?
C58 C59 C60 C55 -0.5(16) . . . . ?
C41 P3 C61 C66 25.1(8) . . . . ?
C55 P3 C61 C66 -78.7(8) . . . . ?
Pd2 P3 C61 C66 158.7(6) . . . . ?
C41 P3 C61 C62 -147.1(8) . . . . ?
C55 P3 C61 C62 109.1(8) . . . . ?
Pd2 P3 C61 C62 -13.5(9) . . . . ?
C66 C61 C62 C63 13.9(14) . . . . ?
P3 C61 C62 C63 -173.5(8) . . . . ?
C61 C62 C63 C64 -9.4(17) . . . . ?
C62 C63 C64 C65 4.2(16) . . . . ?
C63 C64 C65 C66 -4.3(15) . . . . ?
C64 C65 C66 C61 9.6(15) . . . . ?
C62 C61 C66 C65 -14.1(13) . . . . ?
P3 C61 C66 C65 173.3(7) . . . . ?
C48 P4 C67 C72 -142.1(9) . . . . ?
C73 P4 C67 C72 112.3(9) . . . . ?
Pd2 P4 C67 C72 -11.9(9) . . . . ?
C48 P4 C67 C68 35.4(8) . . . . ?
C73 P4 C67 C68 -70.2(8) . . . . ?
Pd2 P4 C67 C68 165.5(7) . . . . ?
C72 C67 C68 C69 -1.1(16) . . . . ?
P4 C67 C68 C69 -178.7(9) . . . . ?
C67 C68 C69 C70 6.4(17) . . . . ?
C68 C69 C70 C71 -5.8(18) . . . . ?
C69 C70 C71 C72 0.1(19) . . . . ?
C68 C67 C72 C71 -5.2(16) . . . . ?
P4 C67 C72 C71 172.3(8) . . . . ?
C70 C71 C72 C67 5.7(18) . . . . ?
C48 P4 C73 C74 111.1(9) . . . . ?
C67 P4 C73 C74 -144.9(8) . . . . ?
Pd2 P4 C73 C74 -22.2(9) . . . . ?
C48 P4 C73 C78 -64.6(9) . . . . ?
C67 P4 C73 C78 39.4(9) . . . . ?
Pd2 P4 C73 C78 162.1(7) . . . . ?
C78 C73 C74 C75 -1.8(18) . . . . ?
P4 C73 C74 C75 -177.6(11) . . . . ?
C73 C74 C75 C76 2(2) . . . . ?
C74 C75 C76 C77 0(2) . . . . ?
C75 C76 C77 C78 -2(2) . . . . ?
C74 C73 C78 C77 -0.3(16) . . . . ?
P4 C73 C78 C77 175.4(8) . . . . ?
C76 C77 C78 C73 2(2) . . . . ?
